data_2102992
loop_
_publ_author_name
'Prinz, Sebastian'
'Sparta, Karine M.'
'Roth, Georg'

_publ_section_title
;
 Temperature dependence of the <i>A</i>V~3~O~7~ (<i>A</i> = Ca, Sr)
 structure
;
_journal_coeditor_code BM5051
_journal_issue 6
_journal_name_full 'Acta Crystallographica Section B'
_journal_page_first 836
_journal_page_last 842
_journal_paper_doi 10.1107/S0108768107050550
_journal_volume 63
_journal_year 2007
_chemical_formula_moiety 'O7 V3, Sr'
_chemical_formula_sum 'O7 Sr V3'
_chemical_formula_weight 352.44
_chemical_name_systematic
;
 ?
;
_space_group_IT_number 59
_symmetry_cell_setting orthorhombic
_symmetry_space_group_name_Hall '-P 2ab 2a'
_symmetry_space_group_name_H-M 'P m m n :2'
_atom_sites_solution_hydrogens none
_atom_sites_solution_primary direct
_atom_sites_solution_secondary difmap
_audit_creation_method SHELXL-97
_cell_angle_alpha 90.00
_cell_angle_beta 90.00
_cell_angle_gamma 90.00
_cell_formula_units_Z 2
_cell_length_a 5.2954(8)
_cell_length_b 10.534(2)
_cell_length_c 5.2952(9)
_cell_measurement_reflns_used 11381
_cell_measurement_temperature 225.0(10)
_cell_measurement_theta_max 32.09
_cell_measurement_theta_min 3.85
_cell_volume 295.38(9)
_computing_cell_refinement 'X-AREA (Stoe, 2002)'
_computing_data_collection 'X-Pose (Stoe, 2002)'
_computing_data_reduction 'X-RED (Stoe, 1996)'
_computing_molecular_graphics 'SHELXS-97 (Sheldrick, 1997)'
_computing_publication_material 'WinGX 1.64.05 (Farrugia, 1999)'
_computing_structure_refinement 'SHELXL-97 (Sheldrick, 1997)'
_computing_structure_solution 'SHELXS-97 (Sheldrick, 1997)'
_diffrn_ambient_temperature 225.0(10)
_diffrn_detector_area_resol_mean 0
_diffrn_measured_fraction_theta_full 0.985
_diffrn_measured_fraction_theta_max 0.985
_diffrn_measurement_device_type 'STOE IPDS 2'
_diffrn_measurement_method 'Rotation method'
_diffrn_radiation_monochromator graphite
_diffrn_radiation_source 'fine-focus sealed tube'
_diffrn_radiation_type MoK\a
_diffrn_radiation_wavelength 0.71073
_diffrn_reflns_av_R_equivalents 0.0674
_diffrn_reflns_av_sigmaI/netI 0.0200
_diffrn_reflns_limit_h_max 6
_diffrn_reflns_limit_h_min -5
_diffrn_reflns_limit_k_max 12
_diffrn_reflns_limit_k_min -12
_diffrn_reflns_limit_l_max 6
_diffrn_reflns_limit_l_min -6
_diffrn_reflns_number 5414
_diffrn_reflns_theta_full 25.78
_diffrn_reflns_theta_max 25.78
_diffrn_reflns_theta_min 3.85
_diffrn_standards_decay_% 0
_diffrn_standards_interval_count 0
_diffrn_standards_interval_time 0
_diffrn_standards_number 0
_exptl_absorpt_coefficient_mu 13.560
_exptl_absorpt_correction_T_max 0.5678
_exptl_absorpt_correction_T_min 0.2178
_exptl_absorpt_correction_type numerical
_exptl_absorpt_process_details 'X-SHAPE (Stoe & Cie, 1996)'
_exptl_crystal_colour brown
_exptl_crystal_density_diffrn 3.963
_exptl_crystal_density_method 'not measured'
_exptl_crystal_description needle
_exptl_crystal_F_000 326
_exptl_crystal_size_max 0.15
_exptl_crystal_size_mid 0.1
_exptl_crystal_size_min 0.02
_refine_diff_density_max 0.713
_refine_diff_density_min -1.011
_refine_ls_extinction_method none
_refine_ls_goodness_of_fit_ref 1.387
_refine_ls_hydrogen_treatment none
_refine_ls_matrix_type full
_refine_ls_number_parameters 24
_refine_ls_number_reflns 334
_refine_ls_number_restraints 0
_refine_ls_restrained_S_all 1.387
_refine_ls_R_factor_all 0.0342
_refine_ls_R_factor_gt 0.0328
_refine_ls_shift/su_max 0.000
_refine_ls_shift/su_mean 0.000
_refine_ls_structure_factor_coef Fsqd
_refine_ls_weighting_details 'calc w=1/[\s^2^(Fo^2^)+(0.0346P)^2^+0.5753P] where P=(Fo^2^+2Fc^2^)/3'
_refine_ls_weighting_scheme calc
_refine_ls_wR_factor_gt 0.0767
_refine_ls_wR_factor_ref 0.0770
_reflns_number_gt 320
_reflns_number_total 334
_reflns_threshold_expression >2sigma(I)
_cod_data_source_file bm5051.cif
_cod_data_source_block SrV3O7_225K
_cod_original_sg_symbol_H-M 'P m m n'
_cod_database_code 2102992

loop_
_symmetry_equiv_pos_as_xyz
'x, y, z'
'-x+1/2, -y+1/2, z'
'x+1/2, -y, -z'
'-x, y+1/2, -z'
'-x, -y, -z'
'x-1/2, y-1/2, -z'
'-x-1/2, y, z'
'x, -y-1/2, z'

loop_
_atom_site_type_symbol
_atom_site_label
_atom_site_fract_x
_atom_site_fract_y
_atom_site_fract_z
_atom_site_U_iso_or_equiv
_atom_site_adp_type
_atom_site_calc_flag
_atom_site_refinement_flags
_atom_site_occupancy
Sr Sr1 0.2500 0.7500 0.14899(17) 0.0162(3) Uani d S 1
V V1 0.2500 0.51522(10) 0.6210(2) 0.0135(3) Uani d S 1
V V2 -0.2500 0.7500 0.5921(3) 0.0134(4) Uani d S 1
O O1 -0.2500 0.7500 -0.1024(12) 0.0200(15) Uiso d S 1
O O2 0.2500 0.5452(5) -0.0795(9) 0.0210(11) Uiso d S 1
O O3 -0.0121(6) 0.6207(3) 0.4641(6) 0.0146(7) Uiso d . 1

loop_
_atom_site_aniso_label
_atom_site_aniso_U_11
_atom_site_aniso_U_22
_atom_site_aniso_U_33
_atom_site_aniso_U_12
_atom_site_aniso_U_13
_atom_site_aniso_U_23
Sr1 0.0145(5) 0.0140(5) 0.0201(5) 0.000 0.000 0.000
V1 0.0087(5) 0.0112(6) 0.0205(6) 0.000 0.000 -0.0003(4)
V2 0.0098(7) 0.0114(7) 0.0190(8) 0.000 0.000 0.000

loop_
_atom_type_symbol
_atom_type_description
_atom_type_scat_dispersion_real
_atom_type_scat_dispersion_imag
_atom_type_scat_source
O O 0.0106 0.0060 'International Tables Vol C Tables 4.2.6.8 and 6.1.1.4'
V V 0.3005 0.5294 'International Tables Vol C Tables 4.2.6.8 and 6.1.1.4'
Sr Sr -1.5307 3.2498 'International Tables Vol C Tables 4.2.6.8 and 6.1.1.4'

loop_
_geom_angle_atom_site_label_1
_geom_angle_atom_site_label_2
_geom_angle_atom_site_label_3
_geom_angle_site_symmetry_1
_geom_angle_site_symmetry_3
_geom_angle
O2 Sr1 O2 . 2_565 121.4(2)
O2 Sr1 O3 . 2_565 141.46(9)
O2 Sr1 O3 2_565 2_565 81.66(11)
O2 Sr1 O3 . . 81.66(11)
O2 Sr1 O3 2_565 . 141.46(9)
O3 Sr1 O3 2_565 . 98.73(13)
O2 Sr1 O3 . 8_575 141.46(9)
O2 Sr1 O3 2_565 8_575 81.66(11)
O3 Sr1 O3 2_565 8_575 65.59(13)
O3 Sr1 O3 . 8_575 64.22(13)
O2 Sr1 O3 . 7_655 81.66(11)
O2 Sr1 O3 2_565 7_655 141.46(9)
O3 Sr1 O3 2_565 7_655 64.22(13)
O3 Sr1 O3 . 7_655 65.59(13)
O3 Sr1 O3 8_575 7_655 98.73(13)
O2 Sr1 O1 . . 77.31(7)
O2 Sr1 O1 2_565 . 77.31(7)
O3 Sr1 O1 2_565 . 140.94(9)
O3 Sr1 O1 . . 78.97(12)
O3 Sr1 O1 8_575 . 78.97(12)
O3 Sr1 O1 7_655 . 140.94(9)
O2 Sr1 O1 . 1_655 77.31(7)
O2 Sr1 O1 2_565 1_655 77.31(7)
O3 Sr1 O1 2_565 1_655 78.97(12)
O3 Sr1 O1 . 1_655 140.94(9)
O3 Sr1 O1 8_575 1_655 140.94(9)
O3 Sr1 O1 7_655 1_655 78.97(12)
O1 Sr1 O1 . 1_655 126.6(2)
O2 Sr1 V1 . 2_565 163.98(11)
O2 Sr1 V1 2_565 2_565 74.58(11)
O3 Sr1 V1 2_565 2_565 33.20(7)
O3 Sr1 V1 . 2_565 84.89(7)
O3 Sr1 V1 8_575 2_565 33.20(7)
O3 Sr1 V1 7_655 2_565 84.89(7)
O1 Sr1 V1 . 2_565 108.62(8)
O1 Sr1 V1 1_655 2_565 108.62(8)
O2 Sr1 V1 . . 74.58(11)
O2 Sr1 V1 2_565 . 163.98(11)
O3 Sr1 V1 2_565 . 84.89(7)
O3 Sr1 V1 . . 33.20(7)
O3 Sr1 V1 8_575 . 84.89(7)
O3 Sr1 V1 7_655 . 33.20(7)
O1 Sr1 V1 . . 108.62(8)
O1 Sr1 V1 1_655 . 108.62(8)
V1 Sr1 V1 2_565 . 89.40(4)
O2 Sr1 V2 . 1_655 108.93(7)
O2 Sr1 V2 2_565 1_655 108.93(7)
O3 Sr1 V2 2_565 1_655 33.15(7)
O3 Sr1 V2 . 1_655 88.48(7)
O3 Sr1 V2 8_575 1_655 88.48(7)
O3 Sr1 V2 7_655 1_655 33.15(7)
O1 Sr1 V2 . 1_655 165.15(12)
O1 Sr1 V2 1_655 1_655 68.23(11)
V1 Sr1 V2 2_565 1_655 61.87(2)
V1 Sr1 V2 . 1_655 61.87(2)
O2 Sr1 V2 . . 108.93(7)
O2 Sr1 V2 2_565 . 108.93(7)
O3 Sr1 V2 2_565 . 88.48(7)
O3 Sr1 V2 . . 33.15(7)
O3 Sr1 V2 8_575 . 33.15(7)
O3 Sr1 V2 7_655 . 88.48(7)
O1 Sr1 V2 . . 68.23(11)
O1 Sr1 V2 1_655 . 165.15(12)
V1 Sr1 V2 2_565 . 61.87(2)
V1 Sr1 V2 . . 61.87(2)
V2 Sr1 V2 1_655 . 96.91(5)
O2 V1 O3 1_556 5_566 111.59(16)
O2 V1 O3 1_556 3_566 111.59(16)
O3 V1 O3 5_566 3_566 80.01(18)
O2 V1 O3 1_556 7_655 107.74(15)
O3 V1 O3 5_566 7_655 140.46(8)
O3 V1 O3 3_566 7_655 82.06(13)
O2 V1 O3 1_556 . 107.74(15)
O3 V1 O3 5_566 . 82.06(13)
O3 V1 O3 3_566 . 140.46(8)
O3 V1 O3 7_655 . 90.00(18)
O2 V1 V1 1_556 5_566 116.48(4)
O3 V1 V1 5_566 5_566 41.06(9)
O3 V1 V1 3_566 5_566 113.36(11)
O3 V1 V1 7_655 5_566 120.72(11)
O3 V1 V1 . 5_566 41.00(9)
O2 V1 V1 1_556 5_666 116.48(4)
O3 V1 V1 5_566 5_666 113.36(10)
O3 V1 V1 3_566 5_666 41.06(9)
O3 V1 V1 7_655 5_666 41.00(9)
O3 V1 V1 . 5_666 120.72(11)
V1 V1 V1 5_566 5_666 126.98(8)
O2 V1 V2 1_556 5_566 123.24(18)
O3 V1 V2 5_566 5_566 40.22(9)
O3 V1 V2 3_566 5_566 40.22(9)
O3 V1 V2 7_655 5_566 111.51(9)
O3 V1 V2 . 5_566 111.51(10)
V1 V1 V2 5_566 5_566 74.77(4)
V1 V1 V2 5_666 5_566 74.77(4)
O2 V1 Sr1 1_556 . 124.05(18)
O3 V1 Sr1 5_566 . 110.52(10)
O3 V1 Sr1 3_566 . 110.52(10)
O3 V1 Sr1 7_655 . 45.63(9)
O3 V1 Sr1 . . 45.63(9)
V1 V1 Sr1 5_566 . 76.61(4)
V1 V1 Sr1 5_666 . 76.61(4)
V2 V1 Sr1 5_566 . 112.71(4)
O2 V1 V2 1_556 1_655 84.74(12)
O3 V1 V2 5_566 1_655 163.34(10)
O3 V1 V2 3_566 1_655 91.10(9)
O3 V1 V2 7_655 1_655 23.01(9)
O3 V1 V2 . 1_655 96.44(9)
V1 V1 V2 5_566 1_655 135.15(6)
V1 V1 V2 5_666 1_655 53.29(3)
V2 V1 V2 5_566 1_655 128.068(19)
Sr1 V1 V2 . 1_655 59.35(3)
O2 V1 V2 1_556 . 84.74(12)
O3 V1 V2 5_566 . 91.10(9)
O3 V1 V2 3_566 . 163.34(10)
O3 V1 V2 7_655 . 96.44(9)
O3 V1 V2 . . 23.01(9)
V1 V1 V2 5_566 . 53.29(3)
V1 V1 V2 5_666 . 135.15(6)
V2 V1 V2 5_566 . 128.07(2)
Sr1 V1 V2 . . 59.35(3)
V2 V1 V2 1_655 . 93.79(3)
O2 V1 O2 1_556 5_666 51.78(11)
O3 V1 O2 5_566 5_666 119.47(12)
O3 V1 O2 3_566 5_666 63.83(11)
O3 V1 O2 7_655 5_666 82.38(11)
O3 V1 O2 . 5_666 153.34(13)
V1 V1 O2 5_566 5_666 156.73(8)
V1 V1 O2 5_666 5_666 67.66(6)
V2 V1 O2 5_566 5_666 95.01(8)
Sr1 V1 O2 . 5_666 126.57(7)
V2 V1 O2 1_655 5_666 67.49(7)
V2 V1 O2 . 5_666 132.61(9)
O2 V1 O2 1_556 5_566 51.78(11)
O3 V1 O2 5_566 5_566 63.83(11)
O3 V1 O2 3_566 5_566 119.47(12)
O3 V1 O2 7_655 5_566 153.34(13)
O3 V1 O2 . 5_566 82.38(11)
V1 V1 O2 5_566 5_566 67.66(6)
V1 V1 O2 5_666 5_566 156.73(8)
V2 V1 O2 5_566 5_566 95.01(8)
Sr1 V1 O2 . 5_566 126.57(7)
V2 V1 O2 1_655 5_566 132.61(9)
V2 V1 O2 . 5_566 67.49(7)
O2 V1 O2 5_666 5_566 93.06(11)
O2 V1 O2 1_556 . 163.9(2)
O3 V1 O2 5_566 . 80.38(11)
O3 V1 O2 3_566 . 80.38(11)
O3 V1 O2 7_655 . 61.98(10)
O3 V1 O2 . . 61.98(10)
V1 V1 O2 5_566 . 65.02(4)
V1 V1 O2 5_666 . 65.02(4)
V2 V1 O2 5_566 . 72.88(8)
Sr1 V1 O2 . . 39.84(8)
V2 V1 O2 1_655 . 84.27(6)
V2 V1 O2 . . 84.27(6)
O2 V1 O2 5_666 . 132.68(6)
O2 V1 O2 5_566 . 132.68(6)
O2 V1 Sr1 1_556 1_556 30.24(17)
O3 V1 Sr1 5_566 1_556 131.01(9)
O3 V1 Sr1 3_566 1_556 131.01(9)
O3 V1 Sr1 7_655 1_556 86.67(9)
O3 V1 Sr1 . 1_556 86.67(9)
V1 V1 Sr1 5_566 1_556 113.34(4)
V1 V1 Sr1 5_666 1_556 113.34(4)
V2 V1 Sr1 5_566 1_556 153.48(5)
Sr1 V1 Sr1 . 1_556 93.81(3)
V2 V1 Sr1 1_655 1_556 65.15(3)
V2 V1 Sr1 . 1_556 65.15(3)
O2 V1 Sr1 5_666 1_556 67.49(8)
O2 V1 Sr1 5_566 1_556 67.49(8)
O2 V1 Sr1 . 1_556 133.64(8)
O2 V1 O1 1_556 5_566 58.88(19)
O3 V1 O1 5_566 5_566 67.36(11)
O3 V1 O1 3_566 5_566 67.36(11)
O3 V1 O1 7_655 5_566 134.73(9)
O3 V1 O1 . 5_566 134.73(9)
V1 V1 O1 5_566 5_566 102.23(5)
V1 V1 O1 5_666 5_566 102.23(5)
V2 V1 O1 5_566 5_566 64.36(8)
Sr1 V1 O1 . 5_566 177.08(8)
V2 V1 O1 1_655 5_566 122.16(5)
V2 V1 O1 . 5_566 122.16(5)
O2 V1 O1 5_666 5_566 54.73(7)
O2 V1 O1 5_566 5_566 54.73(7)
O2 V1 O1 . 5_566 137.24(11)
Sr1 V1 O1 1_556 5_566 89.12(8)
O2 V1 O1 1_556 1_656 60.59(14)
O3 V1 O1 5_566 1_656 169.77(12)
O3 V1 O1 3_566 1_656 96.49(9)
O3 V1 O1 7_655 1_656 47.25(13)
O3 V1 O1 . 1_656 106.22(10)
V1 V1 O1 5_566 1_656 146.84(6)
V1 V1 O1 5_666 1_656 67.95(7)
V2 V1 O1 5_566 1_656 136.65(2)
Sr1 V1 O1 . 1_656 79.71(8)
V2 V1 O1 1_655 1_656 24.43(9)
V2 V1 O1 . 1_656 94.53(3)
O2 V1 O1 5_666 1_656 50.90(9)
O2 V1 O1 5_566 1_656 110.65(11)
O2 V1 O1 . 1_656 108.65(10)
Sr1 V1 O1 1_556 1_656 45.57(7)
O1 V1 O1 5_566 1_656 102.41(3)
O2 V1 O1 1_556 1_556 60.59(14)
O3 V1 O1 5_566 1_556 96.49(9)
O3 V1 O1 3_566 1_556 169.77(12)
O3 V1 O1 7_655 1_556 106.22(10)
O3 V1 O1 . 1_556 47.25(13)
V1 V1 O1 5_566 1_556 67.95(7)
V1 V1 O1 5_666 1_556 146.84(6)
V2 V1 O1 5_566 1_556 136.65(2)
Sr1 V1 O1 . 1_556 79.71(8)
V2 V1 O1 1_655 1_556 94.53(3)
V2 V1 O1 . 1_556 24.43(9)
O2 V1 O1 5_666 1_556 110.65(11)
O2 V1 O1 5_566 1_556 50.90(9)
O2 V1 O1 . 1_556 108.65(10)
Sr1 V1 O1 1_556 1_556 45.57(7)
O1 V1 O1 5_566 1_556 102.41(3)
O1 V1 O1 1_656 1_556 85.30(7)
O2 V1 O1 1_556 5_565 145.76(19)
O3 V1 O1 5_566 5_565 46.98(9)
O3 V1 O1 3_566 5_565 46.98(10)
O3 V1 O1 7_655 5_565 96.15(11)
O3 V1 O1 . 5_565 96.15(11)
V1 V1 O1 5_566 5_565 67.61(4)
V1 V1 O1 5_666 5_565 67.61(4)
V2 V1 O1 5_566 5_565 22.52(7)
Sr1 V1 O1 . 5_565 90.20(7)
V2 V1 O1 1_655 5_565 117.18(5)
V2 V1 O1 . 5_565 117.18(5)
O2 V1 O1 5_666 5_565 110.00(9)
O2 V1 O1 5_566 5_565 110.00(9)
O2 V1 O1 . 5_565 50.36(10)
Sr1 V1 O1 1_556 5_565 176.00(7)
O1 V1 O1 5_566 5_565 86.88(3)
O1 V1 O1 1_656 5_565 135.57(4)
O1 V1 O1 1_556 5_565 135.57(4)
O2 V1 O2 1_556 5_565 137.95(5)
O3 V1 O2 5_566 5_565 44.38(11)
O3 V1 O2 3_566 5_565 98.41(11)
O3 V1 O2 7_655 5_565 104.93(11)
O3 V1 O2 . 5_565 46.43(11)
V1 V1 O2 5_566 5_565 21.47(5)
V1 V1 O2 5_666 5_565 105.53(7)
V2 V1 O2 5_566 5_565 65.12(7)
Sr1 V1 O2 . 5_565 66.28(7)
V2 V1 O2 1_655 5_565 124.61(7)
V2 V1 O2 . 5_565 65.81(6)
O2 V1 O2 5_666 5_565 160.12(15)
O2 V1 O2 5_566 5_565 88.20(3)
O2 V1 O2 . 5_565 44.86(6)
Sr1 V1 O2 1_556 5_565 130.52(6)
O1 V1 O2 5_566 5_565 111.71(9)
O1 V1 O2 1_656 5_565 145.82(11)
O1 V1 O2 1_556 5_565 85.41(9)
O1 V1 O2 5_565 5_565 51.46(7)
O2 V1 O2 1_556 5_665 137.95(5)
O3 V1 O2 5_566 5_665 98.41(11)
O3 V1 O2 3_566 5_665 44.38(11)
O3 V1 O2 7_655 5_665 46.43(11)
O3 V1 O2 . 5_665 104.93(11)
V1 V1 O2 5_566 5_665 105.53(7)
V1 V1 O2 5_666 5_665 21.47(5)
V2 V1 O2 5_566 5_665 65.12(7)
Sr1 V1 O2 . 5_665 66.28(7)
V2 V1 O2 1_655 5_665 65.81(6)
V2 V1 O2 . 5_665 124.61(7)
O2 V1 O2 5_666 5_665 88.20(3)
O2 V1 O2 5_566 5_665 160.12(15)
O2 V1 O2 . 5_665 44.86(6)
Sr1 V1 O2 1_556 5_665 130.52(6)
O1 V1 O2 5_566 5_665 111.71(9)
O1 V1 O2 1_656 5_665 85.41(9)
O1 V1 O2 1_556 5_665 145.82(11)
O1 V1 O2 5_565 5_665 51.46(7)
O2 V1 O2 5_565 5_665 84.07(10)
O2 V1 Sr1 1_556 5_566 80.75(13)
O3 V1 Sr1 5_566 5_566 30.92(9)
O3 V1 Sr1 3_566 5_566 89.16(9)
O3 V1 Sr1 7_655 5_566 169.54(10)
O3 V1 Sr1 . 5_566 93.21(9)
V1 V1 Sr1 5_566 5_566 57.91(3)
V1 V1 Sr1 5_666 5_566 129.98(5)
V2 V1 Sr1 5_566 5_566 58.08(3)
Sr1 V1 Sr1 . 5_566 134.524(17)
V2 V1 Sr1 1_655 5_566 164.48(4)
V2 V1 Sr1 . 5_566 90.337(17)
O2 V1 Sr1 5_666 5_566 98.88(7)
O2 V1 Sr1 5_566 5_566 37.11(8)
O2 V1 Sr1 . 5_566 111.06(6)
Sr1 V1 Sr1 1_556 5_566 103.45(2)
O1 V1 Sr1 5_566 5_566 44.39(3)
O1 V1 Sr1 1_656 5_566 140.28(9)
O1 V1 Sr1 1_556 5_566 83.14(3)
O1 V1 Sr1 5_565 5_566 73.62(5)
O2 V1 Sr1 5_565 5_566 70.63(6)
O2 V1 Sr1 5_665 5_566 123.13(7)
O2 V1 Sr1 1_556 5_666 80.74(13)
O3 V1 Sr1 5_566 5_666 89.16(9)
O3 V1 Sr1 3_566 5_666 30.92(9)
O3 V1 Sr1 7_655 5_666 93.21(9)
O3 V1 Sr1 . 5_666 169.54(10)
V1 V1 Sr1 5_566 5_666 129.98(5)
V1 V1 Sr1 5_666 5_666 57.91(3)
V2 V1 Sr1 5_566 5_666 58.08(3)
Sr1 V1 Sr1 . 5_666 134.524(17)
V2 V1 Sr1 1_655 5_666 90.337(17)
V2 V1 Sr1 . 5_666 164.48(4)
O2 V1 Sr1 5_666 5_666 37.11(8)
O2 V1 Sr1 5_566 5_666 98.88(7)
O2 V1 Sr1 . 5_666 111.06(6)
Sr1 V1 Sr1 1_556 5_666 103.45(2)
O1 V1 Sr1 5_566 5_666 44.39(3)
O1 V1 Sr1 1_656 5_666 83.14(3)
O1 V1 Sr1 1_556 5_666 140.28(9)
O1 V1 Sr1 5_565 5_666 73.62(5)
O2 V1 Sr1 5_565 5_666 123.13(7)
O2 V1 Sr1 5_665 5_666 70.63(6)
Sr1 V1 Sr1 5_566 5_666 81.96(2)
O2 V1 O3 1_556 1_655 98.29(7)
O3 V1 O3 5_566 1_655 139.08(7)
O3 V1 O3 3_566 1_655 62.87(12)
O3 V1 O3 7_655 1_655 25.45(8)
O3 V1 O3 . 1_655 115.45(12)
V1 V1 O3 5_566 1_655 141.77(7)
V1 V1 O3 5_666 1_655 25.72(5)
V2 V1 O3 5_566 1_655 99.99(4)
Sr1 V1 O3 . 1_655 70.68(4)
V2 V1 O3 1_655 1_655 28.44(4)
V2 V1 O3 . 1_655 119.79(5)
O2 V1 O3 5_666 1_655 59.75(7)
O2 V1 O3 5_566 1_655 149.77(8)
O2 V1 O3 . 1_655 77.15(5)
Sr1 V1 O3 1_556 1_655 88.42(4)
O1 V1 O3 5_566 1_655 109.45(4)
O1 V1 O3 1_656 1_655 42.86(8)
O1 V1 O3 1_556 1_655 122.95(5)
O1 V1 O3 5_565 1_655 92.91(5)
O2 V1 O3 5_565 1_655 121.93(7)
O2 V1 O3 5_665 1_655 42.85(7)
Sr1 V1 O3 5_566 1_655 149.76(5)
Sr1 V1 O3 5_666 1_655 68.16(4)
O2 V1 O3 1_556 7 98.29(7)
O3 V1 O3 5_566 7 62.87(12)
O3 V1 O3 3_566 7 139.08(7)
O3 V1 O3 7_655 7 115.45(12)
O3 V1 O3 . 7 25.45(8)
V1 V1 O3 5_566 7 25.72(5)
V1 V1 O3 5_666 7 141.77(7)
V2 V1 O3 5_566 7 99.99(4)
Sr1 V1 O3 . 7 70.68(4)
V2 V1 O3 1_655 7 119.79(5)
V2 V1 O3 . 7 28.44(4)
O2 V1 O3 5_666 7 149.77(8)
O2 V1 O3 5_566 7 59.75(7)
O2 V1 O3 . 7 77.15(5)
Sr1 V1 O3 1_556 7 88.42(4)
O1 V1 O3 5_566 7 109.45(4)
O1 V1 O3 1_656 7 122.95(5)
O1 V1 O3 1_556 7 42.86(8)
O1 V1 O3 5_565 7 92.91(5)
O2 V1 O3 5_565 7 42.85(7)
O2 V1 O3 5_665 7 121.93(7)
Sr1 V1 O3 5_566 7 68.16(4)
Sr1 V1 O3 5_666 7 149.76(5)
O3 V1 O3 1_655 7 140.90(9)
O2 V1 O3 1_556 2_565 90.91(17)
O3 V1 O3 5_566 2_565 147.32(10)
O3 V1 O3 3_566 2_565 114.40(6)
O3 V1 O3 7_655 2_565 32.64(9)
O3 V1 O3 . 2_565 68.25(11)
V1 V1 O3 5_566 2_565 108.17(6)
V1 V1 O3 5_666 2_565 73.45(6)
V2 V1 O3 5_566 2_565 141.23(5)
Sr1 V1 O3 . 2_565 37.82(4)
V2 V1 O3 1_655 2_565 28.33(4)
V2 V1 O3 . 2_565 66.83(5)
O2 V1 O3 5_666 2_565 92.96(8)
O2 V1 O3 5_566 2_565 122.38(9)
O2 V1 O3 . 2_565 73.92(8)
Sr1 V1 O3 1_556 2_565 62.55(5)
O1 V1 O3 5_566 2_565 144.61(8)
O1 V1 O3 1_656 2_565 42.76(8)
O1 V1 O3 1_556 2_565 73.60(6)
O1 V1 O3 5_565 2_565 121.15(8)
O2 V1 O3 5_565 2_565 103.11(8)
O2 V1 O3 5_665 2_565 77.31(8)
Sr1 V1 O3 5_566 2_565 156.42(4)
Sr1 V1 O3 5_666 2_565 118.63(4)
O3 V1 O3 1_655 2_565 53.05(7)
O3 V1 O3 7 2_565 91.56(5)
O2 V1 O3 1_556 8_575 90.91(17)
O3 V1 O3 5_566 8_575 114.40(6)
O3 V1 O3 3_566 8_575 147.32(10)
O3 V1 O3 7_655 8_575 68.25(11)
O3 V1 O3 . 8_575 32.64(9)
V1 V1 O3 5_566 8_575 73.45(6)
V1 V1 O3 5_666 8_575 108.17(6)
V2 V1 O3 5_566 8_575 141.23(5)
Sr1 V1 O3 . 8_575 37.82(4)
V2 V1 O3 1_655 8_575 66.83(5)
V2 V1 O3 . 8_575 28.33(4)
O2 V1 O3 5_666 8_575 122.38(9)
O2 V1 O3 5_566 8_575 92.96(8)
O2 V1 O3 . 8_575 73.92(8)
Sr1 V1 O3 1_556 8_575 62.55(5)
O1 V1 O3 5_566 8_575 144.61(8)
O1 V1 O3 1_656 8_575 73.60(6)
O1 V1 O3 1_556 8_575 42.76(8)
O1 V1 O3 5_565 8_575 121.15(8)
O2 V1 O3 5_565 8_575 77.31(8)
O2 V1 O3 5_665 8_575 103.11(8)
Sr1 V1 O3 5_566 8_575 118.63(4)
Sr1 V1 O3 5_666 8_575 156.42(4)
O3 V1 O3 1_655 8_575 91.56(5)
O3 V1 O3 7 8_575 53.05(7)
O3 V1 O3 2_565 8_575 38.95(8)
O2 V1 O3 1_556 3_466 99.64(7)
O3 V1 O3 5_566 3_466 29.59(8)
O3 V1 O3 3_566 3_466 109.60(11)
O3 V1 O3 7_655 3_466 143.79(7)
O3 V1 O3 . 3_466 58.76(12)
V1 V1 O3 5_566 3_466 23.07(5)
V1 V1 O3 5_666 3_466 139.23(6)
V2 V1 O3 5_566 3_466 69.66(4)
Sr1 V1 O3 . 3_466 99.18(4)
V2 V1 O3 1_655 3_466 155.06(5)
V2 V1 O3 . 3_466 62.49(4)
O2 V1 O3 5_666 3_466 133.77(8)
O2 V1 O3 5_566 3_466 48.04(7)
O2 V1 O3 . 3_466 85.64(5)
Sr1 V1 O3 1_556 3_466 107.38(4)
O1 V1 O3 5_566 3_466 79.91(5)
O1 V1 O3 1_656 3_466 152.21(7)
O1 V1 O3 1_556 3_466 67.34(5)
O1 V1 O3 5_565 3_466 71.91(4)
O2 V1 O3 5_565 3_466 40.80(7)
O2 V1 O3 5_665 3_466 119.88(7)
Sr1 V1 O3 5_566 3_466 35.58(4)
Sr1 V1 O3 5_666 3_466 114.58(5)
O3 V1 O3 1_655 3_466 162.06(3)
O3 V1 O3 7 3_466 35.41(8)
O3 V1 O3 2_565 3_466 126.73(6)
O3 V1 O3 8_575 3_466 88.46(6)
O2 V1 O3 1_556 5_666 99.64(7)
O3 V1 O3 5_566 5_666 109.60(11)
O3 V1 O3 3_566 5_666 29.59(8)
O3 V1 O3 7_655 5_666 58.76(12)
O3 V1 O3 . 5_666 143.79(7)
V1 V1 O3 5_566 5_666 139.23(6)
V1 V1 O3 5_666 5_666 23.07(5)
V2 V1 O3 5_566 5_666 69.66(4)
Sr1 V1 O3 . 5_666 99.18(4)
V2 V1 O3 1_655 5_666 62.49(4)
V2 V1 O3 . 5_666 155.06(5)
O2 V1 O3 5_666 5_666 48.04(7)
O2 V1 O3 5_566 5_666 133.77(8)
O2 V1 O3 . 5_666 85.64(5)
Sr1 V1 O3 1_556 5_666 107.38(4)
O1 V1 O3 5_566 5_666 79.91(5)
O1 V1 O3 1_656 5_666 67.34(5)
O1 V1 O3 1_556 5_666 152.21(7)
O1 V1 O3 5_565 5_666 71.91(4)
O2 V1 O3 5_565 5_666 119.88(7)
O2 V1 O3 5_665 5_666 40.80(7)
Sr1 V1 O3 5_566 5_666 114.58(5)
Sr1 V1 O3 5_666 5_666 35.58(4)
O3 V1 O3 1_655 5_666 35.41(8)
O3 V1 O3 7 5_666 162.06(3)
O3 V1 O3 2_565 5_666 88.46(6)
O3 V1 O3 8_575 5_666 126.73(6)
O3 V1 O3 3_466 5_666 139.19(8)
O2 V1 O3 1_556 4_546 106.68(17)
O3 V1 O3 5_566 4_546 25.21(8)
O3 V1 O3 3_566 4_546 57.75(11)
O3 V1 O3 7_655 4_546 134.39(10)
O3 V1 O3 . 4_546 106.94(7)
V1 V1 O3 5_566 4_546 66.04(5)
V1 V1 O3 5_666 4_546 96.34(6)
V2 V1 O3 5_566 4_546 22.89(4)
Sr1 V1 O3 . 4_546 126.60(5)
V2 V1 O3 1_655 4_546 148.82(4)
V2 V1 O3 . 4_546 115.73(4)
O2 V1 O3 5_666 4_546 96.44(9)
O2 V1 O3 5_566 4_546 72.13(9)
O2 V1 O3 . 4_546 88.73(8)
Sr1 V1 O3 1_556 4_546 135.07(5)
O1 V1 O3 5_566 4_546 50.68(8)
O1 V1 O3 1_656 4_546 146.78(6)
O1 V1 O3 1_556 4_546 116.46(4)
O1 V1 O3 5_565 4_546 41.31(7)
O2 V1 O3 5_565 4_546 65.09(8)
O2 V1 O3 5_665 4_546 88.01(8)
Sr1 V1 O3 5_566 4_546 35.23(4)
Sr1 V1 O3 5_666 4_546 64.00(4)
O3 V1 O3 1_655 4_546 120.43(6)
O3 V1 O3 7 4_546 87.85(6)
O3 V1 O3 2_565 4_546 162.31(3)
O3 V1 O3 8_575 4_546 139.49(3)
O3 V1 O3 3_466 4_546 53.28(7)
O3 V1 O3 5_666 4_546 86.74(4)
O2 V1 O3 1_556 6_656 106.68(17)
O3 V1 O3 5_566 6_656 57.75(11)
O3 V1 O3 3_566 6_656 25.21(8)
O3 V1 O3 7_655 6_656 106.94(7)
O3 V1 O3 . 6_656 134.39(10)
V1 V1 O3 5_566 6_656 96.34(6)
V1 V1 O3 5_666 6_656 66.04(5)
V2 V1 O3 5_566 6_656 22.89(4)
Sr1 V1 O3 . 6_656 126.60(5)
V2 V1 O3 1_655 6_656 115.73(4)
V2 V1 O3 . 6_656 148.82(4)
O2 V1 O3 5_666 6_656 72.13(9)
O2 V1 O3 5_566 6_656 96.44(9)
O2 V1 O3 . 6_656 88.73(8)
Sr1 V1 O3 1_556 6_656 135.07(5)
O1 V1 O3 5_566 6_656 50.68(8)
O1 V1 O3 1_656 6_656 116.46(4)
O1 V1 O3 1_556 6_656 146.78(6)
O1 V1 O3 5_565 6_656 41.31(7)
O2 V1 O3 5_565 6_656 88.01(8)
O2 V1 O3 5_665 6_656 65.09(8)
Sr1 V1 O3 5_566 6_656 64.00(4)
Sr1 V1 O3 5_666 6_656 35.23(4)
O3 V1 O3 1_655 6_656 87.85(6)
O3 V1 O3 7 6_656 120.43(6)
O3 V1 O3 2_565 6_656 139.49(3)
O3 V1 O3 8_575 6_656 162.31(3)
O3 V1 O3 3_466 6_656 86.74(4)
O3 V1 O3 5_666 6_656 53.28(7)
O3 V1 O3 4_546 6_656 33.55(8)
O2 V1 O3 1_556 7_656 17.00(4)
O3 V1 O3 5_566 7_656 124.62(9)
O3 V1 O3 3_566 7_656 101.35(9)
O3 V1 O3 7_655 7_656 93.33(10)
O3 V1 O3 . 7_656 117.81(11)
V1 V1 O3 5_566 7_656 133.30(5)
V1 V1 O3 5_666 7_656 99.73(5)
V2 V1 O3 5_566 7_656 124.21(5)
Sr1 V1 O3 . 7_656 119.85(5)
V2 V1 O3 1_655 7_656 70.77(4)
V2 V1 O3 . 7_656 95.30(5)
O2 V1 O3 5_666 7_656 38.05(8)
O2 V1 O3 5_566 7_656 68.38(8)
O2 V1 O3 . 7_656 154.97(7)
Sr1 V1 O3 1_556 7_656 31.89(4)
O1 V1 O3 5_566 7_656 62.91(8)
O1 V1 O3 1_656 7_656 46.35(10)
O1 V1 O3 1_556 7_656 72.61(9)
O1 V1 O3 5_565 7_656 144.70(7)
O2 V1 O3 5_565 7_656 154.72(6)
O2 V1 O3 5_665 7_656 121.17(6)
Sr1 V1 O3 5_566 7_656 93.96(4)
Sr1 V1 O3 5_666 7_656 71.96(4)
O3 V1 O3 1_655 7_656 81.49(4)
O3 V1 O3 7 7_656 113.34(7)
O3 V1 O3 2_565 7_656 82.88(5)
O3 V1 O3 8_575 7_656 93.93(5)
O3 V1 O3 3_466 7_656 116.41(4)
O3 V1 O3 5_666 7_656 84.46(6)
O3 V1 O3 4_546 7_656 113.54(5)
O3 V1 O3 6_656 7_656 103.45(5)
O2 V1 O3 1_556 1_556 17.00(5)
O3 V1 O3 5_566 1_556 101.35(9)
O3 V1 O3 3_566 1_556 124.62(9)
O3 V1 O3 7_655 1_556 117.81(11)
O3 V1 O3 . 1_556 93.33(10)
V1 V1 O3 5_566 1_556 99.73(5)
V1 V1 O3 5_666 1_556 133.30(5)
V2 V1 O3 5_566 1_556 124.21(5)
Sr1 V1 O3 . 1_556 119.85(5)
V2 V1 O3 1_655 1_556 95.30(5)
V2 V1 O3 . 1_556 70.77(4)
O2 V1 O3 5_666 1_556 68.38(7)
O2 V1 O3 5_566 1_556 38.05(8)
O2 V1 O3 . 1_556 154.97(7)
Sr1 V1 O3 1_556 1_556 31.89(4)
O1 V1 O3 5_566 1_556 62.91(8)
O1 V1 O3 1_656 1_556 72.61(9)
O1 V1 O3 1_556 1_556 46.35(9)
O1 V1 O3 5_565 1_556 144.70(7)
O2 V1 O3 5_565 1_556 121.17(6)
O2 V1 O3 5_665 1_556 154.72(6)
Sr1 V1 O3 5_566 1_556 71.96(4)
Sr1 V1 O3 5_666 1_556 93.96(4)
O3 V1 O3 1_655 1_556 113.34(7)
O3 V1 O3 7 1_556 81.49(4)
O3 V1 O3 2_565 1_556 93.93(5)
O3 V1 O3 8_575 1_556 82.88(5)
O3 V1 O3 3_466 1_556 84.46(6)
O3 V1 O3 5_666 1_556 116.41(4)
O3 V1 O3 4_546 1_556 103.45(5)
O3 V1 O3 6_656 1_556 113.54(5)
O3 V1 O3 7_656 1_556 33.57(7)
O2 V1 V1 1_556 5_667 36.50(7)
O3 V1 V1 5_566 5_667 119.73(10)
O3 V1 V1 3_566 5_667 77.85(9)
O3 V1 V1 7_655 5_667 90.10(9)
O3 V1 V1 . 5_667 141.15(10)
V1 V1 V1 5_566 5_667 147.68(5)
V1 V1 V1 5_666 5_667 82.06(3)
V2 V1 V1 5_566 5_667 104.48(4)
Sr1 V1 V1 . 5_667 129.71(3)
V2 V1 V1 1_655 5_667 71.30(3)
V2 V1 V1 . 5_667 118.80(4)
O2 V1 V1 5_666 5_667 15.29(6)
O2 V1 V1 5_566 5_667 80.38(6)
O2 V1 V1 . 5_667 146.673(16)
Sr1 V1 V1 1_556 5_667 54.57(2)
O1 V1 V1 5_566 5_667 52.37(6)
O1 V1 V1 1_656 5_667 50.04(7)
O1 V1 V1 1_556 5_667 95.86(9)
O1 V1 V1 5_565 5_667 122.44(6)
O2 V1 V1 5_565 5_667 163.96(7)
O2 V1 V1 5_665 5_667 103.02(5)
Sr1 V1 V1 5_566 5_667 93.61(3)
Sr1 V1 V1 5_666 5_667 48.880(19)
O3 V1 V1 1_655 5_667 70.55(4)
O3 V1 V1 7 5_667 134.62(5)
O3 V1 V1 2_565 5_667 92.55(5)
O3 V1 V1 8_575 5_667 114.25(5)
O3 V1 V1 3_466 5_667 125.44(5)
O3 V1 V1 5_666 5_667 63.26(4)
O3 V1 V1 4_546 5_667 100.44(5)
O3 V1 V1 6_656 5_667 82.18(5)
O3 V1 V1 7_656 5_667 23.50(4)
O3 V1 V1 1_556 5_667 53.15(4)
O2 V1 V1 1_556 5_567 36.50(7)
O3 V1 V1 5_566 5_567 77.85(9)
O3 V1 V1 3_566 5_567 119.73(10)
O3 V1 V1 7_655 5_567 141.15(10)
O3 V1 V1 . 5_567 90.10(9)
V1 V1 V1 5_566 5_567 82.06(3)
V1 V1 V1 5_666 5_567 147.68(5)
V2 V1 V1 5_566 5_567 104.48(4)
Sr1 V1 V1 . 5_567 129.71(3)
V2 V1 V1 1_655 5_567 118.80(4)
V2 V1 V1 . 5_567 71.30(3)
O2 V1 V1 5_666 5_567 80.38(6)
O2 V1 V1 5_566 5_567 15.29(6)
O2 V1 V1 . 5_567 146.673(16)
Sr1 V1 V1 1_556 5_567 54.57(2)
O1 V1 V1 5_566 5_567 52.37(6)
O1 V1 V1 1_656 5_567 95.86(9)
O1 V1 V1 1_556 5_567 50.04(7)
O1 V1 V1 5_565 5_567 122.44(6)
O2 V1 V1 5_565 5_567 103.02(5)
O2 V1 V1 5_665 5_567 163.96(7)
Sr1 V1 V1 5_566 5_567 48.880(19)
Sr1 V1 V1 5_666 5_567 93.61(3)
O3 V1 V1 1_655 5_567 134.62(5)
O3 V1 V1 7 5_567 70.55(4)
O3 V1 V1 2_565 5_567 114.25(5)
O3 V1 V1 8_575 5_567 92.55(5)
O3 V1 V1 3_466 5_567 63.26(4)
O3 V1 V1 5_666 5_567 125.44(5)
O3 V1 V1 4_546 5_567 82.18(5)
O3 V1 V1 6_656 5_567 100.44(5)
O3 V1 V1 7_656 5_567 53.15(4)
O3 V1 V1 1_556 5_567 23.50(4)
V1 V1 V1 5_667 5_567 66.65(3)
O2 V1 O2 1_556 2_566 59.84(19)
O3 V1 O2 5_566 2_566 139.97(9)
O3 V1 O2 3_566 2_566 139.97(9)
O3 V1 O2 7_655 2_566 66.51(10)
O3 V1 O2 . 2_566 66.51(10)
V1 V1 O2 5_566 2_566 104.06(5)
V1 V1 O2 5_666 2_566 104.06(5)
V2 V1 O2 5_566 2_566 176.92(7)
Sr1 V1 O2 . 2_566 64.21(6)
V2 V1 O2 1_655 2_566 50.84(3)
V2 V1 O2 . 2_566 50.84(3)
O2 V1 O2 5_666 2_566 87.10(6)
O2 V1 O2 5_566 2_566 87.10(6)
O2 V1 O2 . 2_566 104.04(8)
Sr1 V1 O2 1_556 2_566 29.60(6)
O1 V1 O2 5_566 2_566 118.72(9)
O1 V1 O2 1_656 2_566 43.933(19)
O1 V1 O2 1_556 2_566 43.933(19)
O1 V1 O2 5_565 2_566 154.40(9)
O2 V1 O2 5_565 2_566 112.78(9)
O2 V1 O2 5_665 2_566 112.78(9)
Sr1 V1 O2 5_566 2_566 123.84(4)
Sr1 V1 O2 5_666 2_566 123.84(4)
O3 V1 O2 1_655 2_566 79.13(5)
O3 V1 O2 7 2_566 79.13(5)
O3 V1 O2 2_565 2_566 36.19(6)
O3 V1 O2 8_575 2_566 36.19(6)
O3 V1 O2 3_466 2_566 110.40(4)
O3 V1 O2 5_666 2_566 110.40(4)
O3 V1 O2 4_546 2_566 159.06(5)
O3 V1 O2 6_656 2_566 159.06(5)
O3 V1 O2 7_656 2_566 58.68(6)
O3 V1 O2 1_556 2_566 58.68(6)
V1 V1 O2 5_667 2_566 78.06(5)
V1 V1 O2 5_567 2_566 78.06(5)
O2 V1 V1 1_556 2_565 78.74(17)
O3 V1 V1 5_566 2_565 136.94(9)
O3 V1 V1 3_566 2_565 136.94(9)
O3 V1 V1 7_655 2_565 55.50(9)
O3 V1 V1 . 2_565 55.50(9)
V1 V1 V1 5_566 2_565 96.22(4)
V1 V1 V1 5_666 2_565 96.22(4)
V2 V1 V1 5_566 2_565 158.01(3)
Sr1 V1 V1 . 2_565 45.30(2)
V2 V1 V1 1_655 2_565 47.000(14)
V2 V1 V1 . 2_565 47.000(15)
O2 V1 V1 5_666 2_565 100.05(8)
O2 V1 V1 5_566 2_565 100.05(8)
O2 V1 V1 . 2_565 85.14(8)
Sr1 V1 V1 1_556 2_565 48.51(2)
O1 V1 V1 5_566 2_565 137.62(8)
O1 V1 V1 1_656 2_565 50.74(3)
O1 V1 V1 1_556 2_565 50.74(3)
O1 V1 V1 5_565 2_565 135.50(7)
O2 V1 V1 5_565 2_565 99.26(7)
O2 V1 V1 5_665 2_565 99.26(7)
Sr1 V1 V1 5_566 2_565 133.791(15)
Sr1 V1 V1 5_666 2_565 133.791(15)
O3 V1 V1 1_655 2_565 74.45(4)
O3 V1 V1 7 2_565 74.45(4)
O3 V1 V1 2_565 2_565 22.87(4)
O3 V1 V1 8_575 2_565 22.87(4)
O3 V1 V1 3_466 2_565 109.43(4)
O3 V1 V1 5_666 2_565 109.43(4)
O3 V1 V1 4_546 2_565 162.15(4)
O3 V1 V1 6_656 2_565 162.15(4)
O3 V1 V1 7_656 2_565 76.63(4)
O3 V1 V1 1_556 2_565 76.63(4)
V1 V1 V1 5_667 2_565 93.82(3)
V1 V1 V1 5_567 2_565 93.82(3)
O2 V1 V1 2_566 2_565 18.91(6)
O2 V1 V2 1_556 5_567 45.10(17)
O3 V1 V2 5_566 5_567 77.52(9)
O3 V1 V2 3_566 5_567 77.52(9)
O3 V1 V2 7_655 5_567 131.84(9)
O3 V1 V2 . 5_567 131.84(9)
V1 V1 V2 5_566 5_567 107.41(4)
V1 V1 V2 5_666 5_567 107.41(4)
V2 V1 V2 5_566 5_567 78.15(3)
Sr1 V1 V2 . 5_567 169.14(3)
V2 V1 V2 1_655 5_567 114.51(3)
V2 V1 V2 . 5_567 114.51(3)
O2 V1 V2 5_666 5_567 49.47(6)
O2 V1 V2 5_566 5_567 49.47(6)
O2 V1 V2 . 5_567 151.02(8)
Sr1 V1 V2 1_556 5_567 75.33(3)
O1 V1 V2 5_566 5_567 13.78(7)
O1 V1 V2 1_656 5_567 92.36(8)
O1 V1 V2 1_556 5_567 92.36(8)
O1 V1 V2 5_565 5_567 100.66(7)
O2 V1 V2 5_565 5_567 120.84(7)
O2 V1 V2 5_665 5_567 120.84(7)
Sr1 V1 V2 5_566 5_567 50.509(18)
Sr1 V1 V2 5_666 5_567 50.509(18)
O3 V1 V2 1_655 5_567 108.40(4)
O3 V1 V2 7 5_567 108.40(4)
O3 V1 V2 2_565 5_567 132.76(5)
O3 V1 V2 8_575 5_567 132.76(5)
O3 V1 V2 3_466 5_567 84.36(4)
O3 V1 V2 5_666 5_567 84.36(4)
O3 V1 V2 4_546 5_567 63.62(4)
O3 V1 V2 6_656 5_567 63.62(4)
O3 V1 V2 7_656 5_567 49.99(4)
O3 V1 V2 1_556 5_567 49.99(4)
V1 V1 V2 5_667 5_567 43.21(2)
V1 V1 V2 5_567 5_567 43.21(2)
O2 V1 V2 2_566 5_567 104.93(6)
V1 V1 V2 2_565 5_567 123.840(18)
O2 V1 O3 1_556 3_567 30.81(15)
O3 V1 O3 5_566 3_567 99.70(11)
O3 V1 O3 3_566 3_567 81.79(10)
O3 V1 O3 7_655 3_567 112.24(9)
O3 V1 O3 . 3_567 136.12(10)
V1 V1 O3 5_566 3_567 126.13(5)
V1 V1 O3 5_666 3_567 99.01(5)
V2 V1 O3 5_566 3_567 95.35(5)
Sr1 V1 O3 . 3_567 148.74(4)
V2 V1 O3 1_655 3_567 92.88(4)
V2 V1 O3 . 3_567 113.80(5)
O2 V1 O3 5_666 3_567 32.56(7)
O2 V1 O3 5_566 3_567 60.56(7)
O2 V1 O3 . 3_567 161.89(6)
Sr1 V1 O3 1_556 3_567 59.02(4)
O1 V1 O3 5_566 3_567 33.87(8)
O1 V1 O3 1_656 3_567 70.21(9)
O1 V1 O3 1_556 3_567 89.38(10)
O1 V1 O3 5_565 3_567 117.13(8)
O2 V1 O3 5_565 3_567 142.42(7)
O2 V1 O3 5_665 3_567 117.93(7)
Sr1 V1 O3 5_566 3_567 71.80(4)
Sr1 V1 O3 5_666 3_567 50.97(4)
O3 V1 O3 1_655 3_567 91.84(7)
O3 V1 O3 7 3_567 119.22(4)
O3 V1 O3 2_565 3_567 111.01(5)
O3 V1 O3 8_575 3_567 121.32(5)
O3 V1 O3 3_466 3_567 103.45(6)
O3 V1 O3 5_666 3_567 77.23(5)
O3 V1 O3 4_546 3_567 84.49(5)
O3 V1 O3 6_656 3_567 76.37(5)
O3 V1 O3 7_656 3_567 29.46(7)
O3 V1 O3 1_556 3_567 43.03(5)
V1 V1 O3 5_667 3_567 22.14(3)
V1 V1 O3 5_567 3_567 48.67(4)
O2 V1 O3 2_566 3_567 87.63(7)
V1 V1 O3 2_565 3_567 105.97(3)
V2 V1 O3 5_567 3_567 22.18(3)
O2 V1 O3 1_556 5_567 30.81(15)
O3 V1 O3 5_566 5_567 81.79(10)
O3 V1 O3 3_566 5_567 99.70(11)
O3 V1 O3 7_655 5_567 136.12(10)
O3 V1 O3 . 5_567 112.24(9)
V1 V1 O3 5_566 5_567 99.01(5)
V1 V1 O3 5_666 5_567 126.13(5)
V2 V1 O3 5_566 5_567 95.35(5)
Sr1 V1 O3 . 5_567 148.74(4)
V2 V1 O3 1_655 5_567 113.80(5)
V2 V1 O3 . 5_567 92.88(4)
O2 V1 O3 5_666 5_567 60.56(7)
O2 V1 O3 5_566 5_567 32.56(7)
O2 V1 O3 . 5_567 161.89(6)
Sr1 V1 O3 1_556 5_567 59.02(4)
O1 V1 O3 5_566 5_567 33.87(7)
O1 V1 O3 1_656 5_567 89.38(10)
O1 V1 O3 1_556 5_567 70.21(9)
O1 V1 O3 5_565 5_567 117.13(8)
O2 V1 O3 5_565 5_567 117.93(7)
O2 V1 O3 5_665 5_567 142.42(7)
Sr1 V1 O3 5_566 5_567 50.97(4)
Sr1 V1 O3 5_666 5_567 71.80(4)
O3 V1 O3 1_655 5_567 119.22(4)
O3 V1 O3 7 5_567 91.84(7)
O3 V1 O3 2_565 5_567 121.32(5)
O3 V1 O3 8_575 5_567 111.01(5)
O3 V1 O3 3_466 5_567 77.23(5)
O3 V1 O3 5_666 5_567 103.45(6)
O3 V1 O3 4_546 5_567 76.37(5)
O3 V1 O3 6_656 5_567 84.49(5)
O3 V1 O3 7_656 5_567 43.03(5)
O3 V1 O3 1_556 5_567 29.46(7)
V1 V1 O3 5_667 5_567 48.67(4)
V1 V1 O3 5_567 5_567 22.14(3)
O2 V1 O3 2_566 5_567 87.63(7)
V1 V1 O3 2_565 5_567 105.97(3)
V2 V1 O3 5_567 5_567 22.18(3)
O3 V1 O3 3_567 5_567 28.01(6)
O2 V1 O1 1_556 . 128.39(14)
O3 V1 O1 5_566 . 81.54(9)
O3 V1 O1 3_566 . 119.91(11)
O3 V1 O1 7_655 . 77.40(10)
O3 V1 O1 . . 21.83(10)
V1 V1 O1 5_566 . 44.51(4)
V1 V1 O1 5_666 . 100.70(6)
V2 V1 O1 5_566 . 99.38(5)
Sr1 V1 O1 . . 32.185(16)
V2 V1 O1 1_655 . 90.92(3)
V2 V1 O1 . . 44.17(5)
O2 V1 O1 5_666 . 158.40(7)
O2 V1 O1 5_566 . 101.59(7)
O2 V1 O1 . . 40.21(7)
Sr1 V1 O1 1_556 . 103.50(5)
O1 V1 O1 5_566 . 146.74(4)
O1 V1 O1 1_656 . 108.40(6)
O1 V1 O1 1_556 . 68.61(4)
O1 V1 O1 5_565 . 79.94(3)
O2 V1 O1 5_565 . 38.04(7)
O2 V1 O1 5_665 . 83.39(8)
Sr1 V1 O1 5_566 . 102.38(2)
Sr1 V1 O1 5_666 . 150.82(6)
O3 V1 O1 1_655 . 101.65(5)
O3 V1 O1 7 . 41.88(5)
O3 V1 O1 2_565 . 65.81(4)
O3 V1 O1 8_575 . 41.87(5)
O3 V1 O1 3_466 . 67.01(4)
O3 V1 O1 5_666 . 123.41(6)
O3 V1 O1 4_546 . 103.10(5)
O3 V1 O1 6_656 . 121.10(6)
O3 V1 O1 7_656 . 135.35(6)
O3 V1 O1 1_556 . 114.93(6)
V1 V1 O1 5_667 . 155.81(5)
V1 V1 O1 5_567 . 111.13(5)
O2 V1 O1 2_566 . 77.97(6)
V1 V1 O1 2_565 . 62.03(3)
V2 V1 O1 5_567 . 149.84(3)
O3 V1 O1 3_567 . 157.90(6)
O3 V1 O1 5_567 . 133.12(5)
O2 V1 O1 1_556 1_655 128.39(14)
O3 V1 O1 5_566 1_655 119.91(11)
O3 V1 O1 3_566 1_655 81.54(9)
O3 V1 O1 7_655 1_655 21.83(10)
O3 V1 O1 . 1_655 77.40(10)
V1 V1 O1 5_566 1_655 100.70(6)
V1 V1 O1 5_666 1_655 44.51(4)
V2 V1 O1 5_566 1_655 99.38(5)
Sr1 V1 O1 . 1_655 32.185(16)
V2 V1 O1 1_655 1_655 44.17(5)
V2 V1 O1 . 1_655 90.92(3)
O2 V1 O1 5_666 1_655 101.59(7)
O2 V1 O1 5_566 1_655 158.40(7)
O2 V1 O1 . 1_655 40.21(7)
Sr1 V1 O1 1_556 1_655 103.50(5)
O1 V1 O1 5_566 1_655 146.74(4)
O1 V1 O1 1_656 1_655 68.61(4)
O1 V1 O1 1_556 1_655 108.40(6)
O1 V1 O1 5_565 1_655 79.94(3)
O2 V1 O1 5_565 1_655 83.39(8)
O2 V1 O1 5_665 1_655 38.04(7)
Sr1 V1 O1 5_566 1_655 150.82(6)
Sr1 V1 O1 5_666 1_655 102.38(2)
O3 V1 O1 1_655 1_655 41.88(5)
O3 V1 O1 7 1_655 101.65(5)
O3 V1 O1 2_565 1_655 41.87(5)
O3 V1 O1 8_575 1_655 65.81(4)
O3 V1 O1 3_466 1_655 123.41(6)
O3 V1 O1 5_666 1_655 67.01(4)
O3 V1 O1 4_546 1_655 121.10(6)
O3 V1 O1 6_656 1_655 103.10(5)
O3 V1 O1 7_656 1_655 114.93(6)
O3 V1 O1 1_556 1_655 135.35(6)
V1 V1 O1 5_667 1_655 111.13(5)
V1 V1 O1 5_567 1_655 155.81(5)
O2 V1 O1 2_566 1_655 77.97(6)
V1 V1 O1 2_565 1_655 62.03(3)
V2 V1 O1 5_567 1_655 149.84(3)
O3 V1 O1 3_567 1_655 133.12(6)
O3 V1 O1 5_567 1_655 157.90(6)
O1 V1 O1 . 1_655 60.29(6)
O2 V1 V1 1_556 1_556 11.26(17)
O3 V1 V1 5_566 1_556 103.29(9)
O3 V1 V1 3_566 1_556 103.29(9)
O3 V1 V1 7_655 1_556 115.05(9)
O3 V1 V1 . 1_556 115.05(9)
V1 V1 V1 5_566 1_556 115.66(4)
V1 V1 V1 5_666 1_556 115.66(4)
V2 V1 V1 5_566 1_556 111.99(3)
Sr1 V1 V1 . 1_556 135.30(2)
V2 V1 V1 1_655 1_556 92.42(3)
V2 V1 V1 . 1_556 92.42(3)
O2 V1 V1 5_666 1_556 48.28(6)
O2 V1 V1 5_566 1_556 48.28(6)
O2 V1 V1 . 1_556 175.14(8)
Sr1 V1 V1 1_556 1_556 41.49(2)
O1 V1 V1 5_566 1_556 47.62(8)
O1 V1 V1 1_656 1_556 67.99(9)
O1 V1 V1 1_556 1_556 67.99(9)
O1 V1 V1 5_565 1_556 134.50(7)
O2 V1 V1 5_565 1_556 136.48(5)
O2 V1 V1 5_665 1_556 136.48(5)
Sr1 V1 V1 5_566 1_556 72.44(2)
Sr1 V1 V1 5_666 1_556 72.44(2)
O3 V1 V1 1_655 1_556 101.56(4)
O3 V1 V1 7 1_556 101.56(4)
O3 V1 V1 2_565 1_556 101.51(4)
O3 V1 V1 8_575 1_556 101.51(4)
O3 V1 V1 3_466 1_556 96.00(4)
O3 V1 V1 5_666 1_556 96.00(4)
O3 V1 V1 4_546 1_556 95.92(4)
O3 V1 V1 6_656 1_556 95.92(4)
O3 V1 V1 7_656 1_556 21.71(4)
O3 V1 V1 1_556 1_556 21.71(4)
V1 V1 V1 5_667 1_556 33.602(16)
V1 V1 V1 5_567 1_556 33.602(16)
O2 V1 V1 2_566 1_556 71.09(6)
V1 V1 V1 2_565 1_556 90.0
V2 V1 V1 5_567 1_556 33.840(18)
O3 V1 V1 3_567 1_556 21.49(3)
O3 V1 V1 5_567 1_556 21.49(3)
O1 V1 V1 . 1_556 136.59(5)
O1 V1 V1 1_655 1_556 136.59(5)
O2 V1 V1 1_556 1_554 168.74(17)
O3 V1 V1 5_566 1_554 76.71(9)
O3 V1 V1 3_566 1_554 76.71(9)
O3 V1 V1 7_655 1_554 64.95(9)
O3 V1 V1 . 1_554 64.95(9)
V1 V1 V1 5_566 1_554 64.34(4)
V1 V1 V1 5_666 1_554 64.34(4)
V2 V1 V1 5_566 1_554 68.01(3)
Sr1 V1 V1 . 1_554 44.70(2)
V2 V1 V1 1_655 1_554 87.58(3)
V2 V1 V1 . 1_554 87.58(3)
O2 V1 V1 5_666 1_554 131.72(6)
O2 V1 V1 5_566 1_554 131.72(6)
O2 V1 V1 . 1_554 4.86(8)
Sr1 V1 V1 1_556 1_554 138.51(2)
O1 V1 V1 5_566 1_554 132.38(8)
O1 V1 V1 1_656 1_554 112.01(9)
O1 V1 V1 1_556 1_554 112.01(9)
O1 V1 V1 5_565 1_554 45.50(7)
O2 V1 V1 5_565 1_554 43.52(5)
O2 V1 V1 5_665 1_554 43.52(5)
Sr1 V1 V1 5_566 1_554 107.56(2)
Sr1 V1 V1 5_666 1_554 107.56(2)
O3 V1 V1 1_655 1_554 78.44(4)
O3 V1 V1 7 1_554 78.44(4)
O3 V1 V1 2_565 1_554 78.49(4)
O3 V1 V1 8_575 1_554 78.49(4)
O3 V1 V1 3_466 1_554 84.00(4)
O3 V1 V1 5_666 1_554 84.00(4)
O3 V1 V1 4_546 1_554 84.08(4)
O3 V1 V1 6_656 1_554 84.08(4)
O3 V1 V1 7_656 1_554 158.29(4)
O3 V1 V1 1_556 1_554 158.29(4)
V1 V1 V1 5_667 1_554 146.398(16)
V1 V1 V1 5_567 1_554 146.398(15)
O2 V1 V1 2_566 1_554 108.91(6)
V1 V1 V1 2_565 1_554 90.0
V2 V1 V1 5_567 1_554 146.160(18)
O3 V1 V1 3_567 1_554 158.51(3)
O3 V1 V1 5_567 1_554 158.51(3)
O1 V1 V1 . 1_554 43.41(5)
O1 V1 V1 1_655 1_554 43.41(5)
V1 V1 V1 1_556 1_554 180.0
O2 V1 V1 1_556 1_455 90.0
O3 V1 V1 5_566 1_455 49.99(9)
O3 V1 V1 3_566 1_455 130.01(9)
O3 V1 V1 7_655 1_455 135.00(9)
O3 V1 V1 . 1_455 45.00(9)
V1 V1 V1 5_566 1_455 26.51(4)
V1 V1 V1 5_666 1_455 153.49(4)
V2 V1 V1 5_566 1_455 90.0
Sr1 V1 V1 . 1_455 90.0
V2 V1 V1 1_655 1_455 136.897(15)
V2 V1 V1 . 1_455 43.103(15)
O2 V1 V1 5_666 1_455 136.53(6)
O2 V1 V1 5_566 1_455 43.47(6)
O2 V1 V1 . 1_455 90.0
Sr1 V1 V1 1_556 1_455 90.0
O1 V1 V1 5_566 1_455 90.0
O1 V1 V1 1_656 1_455 132.65(4)
O1 V1 V1 1_556 1_455 47.35(4)
O1 V1 V1 5_565 1_455 90.0
O2 V1 V1 5_565 1_455 47.97(5)
O2 V1 V1 5_665 1_455 132.03(5)
Sr1 V1 V1 5_566 1_455 49.019(13)
Sr1 V1 V1 5_666 1_455 130.981(12)
O3 V1 V1 1_655 1_455 160.45(4)
O3 V1 V1 7 1_455 19.55(4)
O3 V1 V1 2_565 1_455 109.48(4)
O3 V1 V1 8_575 1_455 70.52(4)
O3 V1 V1 3_466 1_455 20.41(4)
O3 V1 V1 5_666 1_455 159.59(4)
O3 V1 V1 4_546 1_455 73.22(4)
O3 V1 V1 6_656 1_455 106.78(4)
O3 V1 V1 7_656 1_455 106.78(4)
O3 V1 V1 1_556 1_455 73.22(4)
V1 V1 V1 5_667 1_455 123.326(15)
V1 V1 V1 5_567 1_455 56.674(15)
O2 V1 V1 2_566 1_455 90.0
V1 V1 V1 2_565 1_455 90.0
V2 V1 V1 5_567 1_455 90.0
O3 V1 V1 3_567 1_455 104.00(3)
O3 V1 V1 5_567 1_455 76.00(3)
O1 V1 V1 . 1_455 59.86(3)
O1 V1 V1 1_655 1_455 120.14(3)
V1 V1 V1 1_556 1_455 90.0
V1 V1 V1 1_554 1_455 90.0
O2 V1 V1 1_556 1_655 90.0
O3 V1 V1 5_566 1_655 130.01(9)
O3 V1 V1 3_566 1_655 49.99(9)
O3 V1 V1 7_655 1_655 45.00(9)
O3 V1 V1 . 1_655 135.00(9)
V1 V1 V1 5_566 1_655 153.49(4)
V1 V1 V1 5_666 1_655 26.51(4)
V2 V1 V1 5_566 1_655 90.0
Sr1 V1 V1 . 1_655 90.0
V2 V1 V1 1_655 1_655 43.103(15)
V2 V1 V1 . 1_655 136.897(15)
O2 V1 V1 5_666 1_655 43.47(6)
O2 V1 V1 5_566 1_655 136.53(6)
O2 V1 V1 . 1_655 90.0
Sr1 V1 V1 1_556 1_655 90.0
O1 V1 V1 5_566 1_655 90.0
O1 V1 V1 1_656 1_655 47.35(4)
O1 V1 V1 1_556 1_655 132.65(4)
O1 V1 V1 5_565 1_655 90.0
O2 V1 V1 5_565 1_655 132.03(5)
O2 V1 V1 5_665 1_655 47.97(5)
Sr1 V1 V1 5_566 1_655 130.981(12)
Sr1 V1 V1 5_666 1_655 49.019(13)
O3 V1 V1 1_655 1_655 19.55(4)
O3 V1 V1 7 1_655 160.45(4)
O3 V1 V1 2_565 1_655 70.52(4)
O3 V1 V1 8_575 1_655 109.48(4)
O3 V1 V1 3_466 1_655 159.59(4)
O3 V1 V1 5_666 1_655 20.41(4)
O3 V1 V1 4_546 1_655 106.78(4)
O3 V1 V1 6_656 1_655 73.22(4)
O3 V1 V1 7_656 1_655 73.22(4)
O3 V1 V1 1_556 1_655 106.78(4)
V1 V1 V1 5_667 1_655 56.674(15)
V1 V1 V1 5_567 1_655 123.326(15)
O2 V1 V1 2_566 1_655 90.0
V1 V1 V1 2_565 1_655 90.0
V2 V1 V1 5_567 1_655 90.0
O3 V1 V1 3_567 1_655 76.00(3)
O3 V1 V1 5_567 1_655 104.00(3)
O1 V1 V1 . 1_655 120.14(3)
O1 V1 V1 1_655 1_655 59.86(3)
V1 V1 V1 1_556 1_655 90.0
V1 V1 V1 1_554 1_655 90.0
V1 V1 V1 1_455 1_655 180.0
O2 V1 O3 1_556 8_675 90.69(13)
O3 V1 O3 5_566 8_675 157.69(7)
O3 V1 O3 3_566 8_675 91.02(9)
O3 V1 O3 7_655 8_675 17.31(7)
O3 V1 O3 . 8_675 92.48(7)
V1 V1 O3 5_566 8_675 129.91(6)
V1 V1 O3 5_666 8_675 51.59(5)
V2 V1 O3 5_566 8_675 125.87(4)
Sr1 V1 O3 . 8_675 53.58(3)
V2 V1 O3 1_655 8_675 6.36(4)
V2 V1 O3 . 8_675 92.10(4)
O2 V1 O3 5_666 8_675 73.05(7)
O2 V1 O3 5_566 8_675 137.12(9)
O2 V1 O3 . 8_675 77.98(6)
Sr1 V1 O3 1_556 8_675 69.73(4)
O1 V1 O3 5_566 8_675 127.78(5)
O1 V1 O3 1_656 8_675 30.67(9)
O1 V1 O3 1_556 8_675 95.51(4)
O1 V1 O3 5_565 8_675 112.88(6)
O2 V1 O3 5_565 8_675 118.37(7)
O2 V1 O3 5_665 8_675 61.98(7)
Sr1 V1 O3 5_566 8_675 170.84(4)
Sr1 V1 O3 5_666 8_675 93.54(3)
O3 V1 O3 1_655 8_675 28.28(6)
O3 V1 O3 7 8_675 116.70(5)
O3 V1 O3 2_565 8_675 25.41(6)
O3 V1 O3 8_575 8_675 64.36(4)
O3 V1 O3 3_466 8_675 151.16(6)
O3 V1 O3 5_666 8_675 63.47(2)
O3 V1 O3 4_546 8_675 147.92(3)
O3 V1 O3 6_656 8_675 116.11(7)
O3 V1 O3 7_656 8_675 77.02(4)
O3 V1 O3 1_556 8_675 100.54(4)
V1 V1 O3 5_667 8_675 77.49(4)
V1 V1 O3 5_567 8_675 123.97(4)
O2 V1 O3 2_566 8_675 52.66(4)
V1 V1 O3 2_565 8_675 46.17(3)
V2 V1 O3 5_567 8_675 120.68(3)
O3 V1 O3 3_567 8_675 99.17(5)
O3 V1 O3 5_567 8_675 120.05(4)
O1 V1 O3 . 8_675 85.44(4)
O1 V1 O3 1_655 8_675 37.98(6)
V1 V1 O3 1_556 8_675 98.63(3)
V1 V1 O3 1_554 8_675 81.37(3)
V1 V1 O3 1_455 8_675 134.88(3)
V1 V1 O3 1_655 8_675 45.12(3)
O2 V1 O3 1_556 2_465 90.69(13)
O3 V1 O3 5_566 2_465 91.02(9)
O3 V1 O3 3_566 2_465 157.69(7)
O3 V1 O3 7_655 2_465 92.48(7)
O3 V1 O3 . 2_465 17.31(7)
V1 V1 O3 5_566 2_465 51.59(5)
V1 V1 O3 5_666 2_465 129.91(6)
V2 V1 O3 5_566 2_465 125.87(4)
Sr1 V1 O3 . 2_465 53.58(3)
V2 V1 O3 1_655 2_465 92.10(4)
V2 V1 O3 . 2_465 6.36(4)
O2 V1 O3 5_666 2_465 137.12(8)
O2 V1 O3 5_566 2_465 73.05(7)
O2 V1 O3 . 2_465 77.98(6)
Sr1 V1 O3 1_556 2_465 69.73(4)
O1 V1 O3 5_566 2_465 127.78(5)
O1 V1 O3 1_656 2_465 95.51(4)
O1 V1 O3 1_556 2_465 30.67(9)
O1 V1 O3 5_565 2_465 112.88(6)
O2 V1 O3 5_565 2_465 61.98(7)
O2 V1 O3 5_665 2_465 118.37(7)
Sr1 V1 O3 5_566 2_465 93.54(3)
Sr1 V1 O3 5_666 2_465 170.84(4)
O3 V1 O3 1_655 2_465 116.70(5)
O3 V1 O3 7 2_465 28.28(6)
O3 V1 O3 2_565 2_465 64.36(4)
O3 V1 O3 8_575 2_465 25.41(6)
O3 V1 O3 3_466 2_465 63.47(2)
O3 V1 O3 5_666 2_465 151.16(6)
O3 V1 O3 4_546 2_465 116.11(7)
O3 V1 O3 6_656 2_465 147.92(3)
O3 V1 O3 7_656 2_465 100.54(4)
O3 V1 O3 1_556 2_465 77.02(4)
V1 V1 O3 5_667 2_465 123.97(4)
V1 V1 O3 5_567 2_465 77.49(4)
O2 V1 O3 2_566 2_465 52.66(4)
V1 V1 O3 2_565 2_465 46.17(3)
V2 V1 O3 5_567 2_465 120.68(3)
O3 V1 O3 3_567 2_465 120.05(4)
O3 V1 O3 5_567 2_465 99.17(5)
O1 V1 O3 . 2_465 37.98(6)
O1 V1 O3 1_655 2_465 85.44(4)
V1 V1 O3 1_556 2_465 98.63(3)
V1 V1 O3 1_554 2_465 81.37(3)
V1 V1 O3 1_455 2_465 45.12(3)
V1 V1 O3 1_655 2_465 134.88(3)
O3 V1 O3 8_675 2_465 89.76(7)
O2 V1 O2 1_556 1_656 73.02(5)
O3 V1 O2 5_566 1_656 136.25(11)
O3 V1 O2 3_566 1_656 59.51(10)
O3 V1 O2 7_655 1_656 54.03(10)
O3 V1 O2 . 1_656 139.93(10)
V1 V1 O2 5_566 1_656 170.42(7)
V1 V1 O2 5_666 1_656 43.48(6)
V2 V1 O2 5_566 1_656 99.21(5)
Sr1 V1 O2 . 1_656 99.41(5)
V2 V1 O2 1_655 1_656 43.53(5)
V2 V1 O2 . 1_656 132.18(5)
O2 V1 O2 5_666 1_656 28.98(10)
O2 V1 O2 5_566 1_656 120.89(3)
O2 V1 O2 . 1_656 106.30(5)
Sr1 V1 O2 1_556 1_656 75.38(5)
O1 V1 O2 5_566 1_656 81.32(5)
O1 V1 O2 1_656 1_656 37.68(5)
O1 V1 O2 1_556 1_656 120.30(8)
O1 V1 O2 5_565 1_656 103.97(5)
O2 V1 O2 5_565 1_656 149.01(2)
O2 V1 O2 5_665 1_656 64.94(10)
Sr1 V1 O2 5_566 1_656 125.47(5)
Sr1 V1 O2 5_666 1_656 47.61(5)
O3 V1 O2 1_655 1_656 30.78(6)
O3 V1 O2 7 1_656 160.63(7)
O3 V1 O2 2_565 1_656 71.69(6)
O3 V1 O2 8_575 1_656 108.88(7)
O3 V1 O2 3_466 1_656 160.96(7)
O3 V1 O2 5_666 1_656 32.07(6)
O3 V1 O2 4_546 1_656 111.09(6)
O3 V1 O2 6_656 1_656 78.92(6)
O3 V1 O2 7_656 1_656 56.26(6)
O3 V1 O2 1_556 1_656 89.82(6)
V1 V1 O2 5_667 1_656 40.52(5)
V1 V1 O2 5_567 1_656 106.90(5)
O2 V1 O2 2_566 1_656 81.56(6)
V1 V1 O2 2_565 1_656 86.73(5)
V2 V1 O2 5_567 1_656 78.10(5)
O3 V1 O2 3_567 1_656 61.16(6)
O3 V1 O2 5_567 1_656 88.89(6)
O1 V1 O2 . 1_656 131.43(5)
O1 V1 O2 1_655 1_656 72.61(6)
V1 V1 O2 1_556 1_656 73.35(5)
V1 V1 O2 1_554 1_656 106.65(5)
V1 V1 O2 1_455 1_656 163.02(5)
V1 V1 O2 1_655 1_656 16.98(5)
O3 V1 O2 8_675 1_656 47.83(6)
O3 V1 O2 2_465 1_656 132.72(6)
O2 V1 O2 1_556 1_456 73.02(5)
O3 V1 O2 5_566 1_456 59.51(10)
O3 V1 O2 3_566 1_456 136.25(11)
O3 V1 O2 7_655 1_456 139.93(10)
O3 V1 O2 . 1_456 54.03(10)
V1 V1 O2 5_566 1_456 43.48(6)
V1 V1 O2 5_666 1_456 170.42(7)
V2 V1 O2 5_566 1_456 99.21(5)
Sr1 V1 O2 . 1_456 99.41(5)
V2 V1 O2 1_655 1_456 132.18(5)
V2 V1 O2 . 1_456 43.53(5)
O2 V1 O2 5_666 1_456 120.89(3)
O2 V1 O2 5_566 1_456 28.98(10)
O2 V1 O2 . 1_456 106.30(5)
Sr1 V1 O2 1_556 1_456 75.38(5)
O1 V1 O2 5_566 1_456 81.32(5)
O1 V1 O2 1_656 1_456 120.30(8)
O1 V1 O2 1_556 1_456 37.68(5)
O1 V1 O2 5_565 1_456 103.97(5)
O2 V1 O2 5_565 1_456 64.94(10)
O2 V1 O2 5_665 1_456 149.01(2)
Sr1 V1 O2 5_566 1_456 47.61(5)
Sr1 V1 O2 5_666 1_456 125.47(5)
O3 V1 O2 1_655 1_456 160.63(7)
O3 V1 O2 7 1_456 30.78(6)
O3 V1 O2 2_565 1_456 108.88(7)
O3 V1 O2 8_575 1_456 71.69(6)
O3 V1 O2 3_466 1_456 32.07(6)
O3 V1 O2 5_666 1_456 160.96(7)
O3 V1 O2 4_546 1_456 78.92(6)
O3 V1 O2 6_656 1_456 111.09(6)
O3 V1 O2 7_656 1_456 89.82(6)
O3 V1 O2 1_556 1_456 56.26(6)
V1 V1 O2 5_667 1_456 106.90(5)
V1 V1 O2 5_567 1_456 40.52(5)
O2 V1 O2 2_566 1_456 81.56(6)
V1 V1 O2 2_565 1_456 86.73(5)
V2 V1 O2 5_567 1_456 78.10(5)
O3 V1 O2 3_567 1_456 88.89(6)
O3 V1 O2 5_567 1_456 61.16(6)
O1 V1 O2 . 1_456 72.61(6)
O1 V1 O2 1_655 1_456 131.43(5)
V1 V1 O2 1_556 1_456 73.35(5)
V1 V1 O2 1_554 1_456 106.65(5)
V1 V1 O2 1_455 1_456 16.98(5)
V1 V1 O2 1_655 1_456 163.02(5)
O3 V1 O2 8_675 1_456 132.72(6)
O3 V1 O2 2_465 1_456 47.83(6)
O2 V1 O2 1_656 1_456 146.04(10)
O1 V2 O3 1_556 7 110.06(9)
O1 V2 O3 1_556 2_465 110.06(9)
O3 V2 O3 7 2_465 87.17(18)
O1 V2 O3 1_556 8_575 110.06(9)
O3 V2 O3 7 8_575 139.87(19)
O3 V2 O3 2_465 8_575 79.28(17)
O1 V2 O3 1_556 . 110.06(9)
O3 V2 O3 7 . 79.28(17)
O3 V2 O3 2_465 . 139.87(19)
O3 V2 O3 8_575 . 87.17(18)
O1 V2 V1 1_556 5_566 111.99(3)
O3 V2 V1 7 5_566 39.85(9)
O3 V2 V1 2_465 5_566 120.72(10)
O3 V2 V1 8_575 5_566 120.72(10)
O3 V2 V1 . 5_566 39.85(9)
O1 V2 V1 1_556 6_566 111.99(3)
O3 V2 V1 7 6_566 120.72(10)
O3 V2 V1 2_465 6_566 39.85(9)
O3 V2 V1 8_575 6_566 39.85(9)
O3 V2 V1 . 6_566 120.72(10)
V1 V2 V1 5_566 6_566 136.03(7)
O1 V2 Sr1 1_556 1_455 131.54(2)
O3 V2 Sr1 7 1_455 45.17(9)
O3 V2 Sr1 2_465 1_455 45.17(9)
O3 V2 Sr1 8_575 1_455 104.47(9)
O3 V2 Sr1 . 1_455 104.47(10)
V1 V2 Sr1 5_566 1_455 75.62(3)
V1 V2 Sr1 6_566 1_455 75.62(3)
O1 V2 Sr1 1_556 . 131.54(2)
O3 V2 Sr1 7 . 104.47(9)
O3 V2 Sr1 2_465 . 104.47(10)
O3 V2 Sr1 8_575 . 45.17(9)
O3 V2 Sr1 . . 45.17(9)
V1 V2 Sr1 5_566 . 75.62(3)
V1 V2 Sr1 6_566 . 75.62(3)
Sr1 V2 Sr1 1_455 . 96.91(5)
O1 V2 V1 1_556 2_565 87.58(3)
O3 V2 V1 7 2_565 161.89(10)
O3 V2 V1 2_465 2_565 90.58(9)
O3 V2 V1 8_575 2_565 22.85(9)
O3 V2 V1 . 2_565 91.08(9)
V1 V2 V1 5_566 2_565 130.41(2)
V1 V2 V1 6_566 2_565 51.93(2)
Sr1 V2 V1 1_455 2_565 125.06(4)
Sr1 V2 V1 . 2_565 58.77(2)
O1 V2 V1 1_556 1_455 87.58(3)
O3 V2 V1 7 1_455 22.85(9)
O3 V2 V1 2_465 1_455 91.08(9)
O3 V2 V1 8_575 1_455 161.89(10)
O3 V2 V1 . 1_455 90.58(9)
V1 V2 V1 5_566 1_455 51.93(2)
V1 V2 V1 6_566 1_455 130.41(2)
Sr1 V2 V1 1_455 1_455 58.77(2)
Sr1 V2 V1 . 1_455 125.06(4)
V1 V2 V1 2_565 1_455 175.16(6)
O1 V2 V1 1_556 2_465 87.58(3)
O3 V2 V1 7 2_465 91.08(9)
O3 V2 V1 2_465 2_465 22.85(9)
O3 V2 V1 8_575 2_465 90.58(9)
O3 V2 V1 . 2_465 161.89(10)
V1 V2 V1 5_566 2_465 130.41(2)
V1 V2 V1 6_566 2_465 51.93(2)
Sr1 V2 V1 1_455 2_465 58.77(2)
Sr1 V2 V1 . 2_465 125.06(4)
V1 V2 V1 2_565 2_465 93.79(3)
V1 V2 V1 1_455 2_465 86.00(3)
O1 V2 V1 1_556 . 87.58(3)
O3 V2 V1 7 . 90.58(9)
O3 V2 V1 2_465 . 161.89(10)
O3 V2 V1 8_575 . 91.08(9)
O3 V2 V1 . . 22.85(9)
V1 V2 V1 5_566 . 51.93(2)
V1 V2 V1 6_566 . 130.41(2)
Sr1 V2 V1 1_455 . 125.06(4)
Sr1 V2 V1 . . 58.77(2)
V1 V2 V1 2_565 . 86.00(3)
V1 V2 V1 1_455 . 93.79(3)
V1 V2 V1 2_465 . 175.16(6)
O1 V2 O1 1_556 . 180.0
O3 V2 O1 7 . 69.94(9)
O3 V2 O1 2_465 . 69.94(9)
O3 V2 O1 8_575 . 69.94(9)
O3 V2 O1 . . 69.94(9)
V1 V2 O1 5_566 . 68.01(3)
V1 V2 O1 6_566 . 68.01(3)
Sr1 V2 O1 1_455 . 48.46(2)
Sr1 V2 O1 . . 48.46(2)
V1 V2 O1 2_565 . 92.42(3)
V1 V2 O1 1_455 . 92.42(3)
V1 V2 O1 2_465 . 92.42(3)
V1 V2 O1 . . 92.42(3)
O1 V2 O2 1_556 2_566 63.01(7)
O3 V2 O2 7 2_566 169.89(12)
O3 V2 O2 2_465 2_566 102.02(11)
O3 V2 O2 8_575 2_566 47.69(11)
O3 V2 O2 . 2_566 95.92(10)
V1 V2 O2 5_566 2_566 133.78(5)
V1 V2 O2 6_566 2_566 69.38(7)
Sr1 V2 O2 1_455 2_566 144.88(7)
Sr1 V2 O2 . 2_566 77.52(6)
V1 V2 O2 2_565 2_566 24.84(7)
V1 V2 O2 1_455 2_566 150.36(9)
V1 V2 O2 2_465 2_566 95.81(6)
V1 V2 O2 . 2_566 81.97(6)
O1 V2 O2 . 2_566 116.99(7)
O1 V2 O2 1_556 1_456 63.01(7)
O3 V2 O2 7 1_456 47.69(11)
O3 V2 O2 2_465 1_456 95.92(10)
O3 V2 O2 8_575 1_456 169.89(12)
O3 V2 O2 . 1_456 102.02(11)
V1 V2 O2 5_566 1_456 69.38(7)
V1 V2 O2 6_566 1_456 133.78(5)
Sr1 V2 O2 1_455 1_456 77.52(6)
Sr1 V2 O2 . 1_456 144.88(7)
V1 V2 O2 2_565 1_456 150.36(9)
V1 V2 O2 1_455 1_456 24.84(7)
V1 V2 O2 2_465 1_456 81.97(6)
V1 V2 O2 . 1_456 95.81(6)
O1 V2 O2 . 1_456 116.99(7)
O2 V2 O2 2_566 1_456 126.03(15)
O1 V2 O2 1_556 1_556 63.01(7)
O3 V2 O2 7 1_556 102.02(11)
O3 V2 O2 2_465 1_556 169.89(12)
O3 V2 O2 8_575 1_556 95.92(10)
O3 V2 O2 . 1_556 47.69(11)
V1 V2 O2 5_566 1_556 69.38(7)
V1 V2 O2 6_566 1_556 133.78(6)
Sr1 V2 O2 1_455 1_556 144.88(7)
Sr1 V2 O2 . 1_556 77.52(6)
V1 V2 O2 2_565 1_556 81.97(6)
V1 V2 O2 1_455 1_556 95.81(6)
V1 V2 O2 2_465 1_556 150.36(9)
V1 V2 O2 . 1_556 24.84(7)
O1 V2 O2 . 1_556 116.99(7)
O2 V2 O2 2_566 1_556 68.52(13)
O2 V2 O2 1_456 1_556 87.39(10)
O1 V2 O2 1_556 2_466 63.01(7)
O3 V2 O2 7 2_466 95.92(10)
O3 V2 O2 2_465 2_466 47.69(11)
O3 V2 O2 8_575 2_466 102.02(11)
O3 V2 O2 . 2_466 169.89(12)
V1 V2 O2 5_566 2_466 133.78(6)
V1 V2 O2 6_566 2_466 69.38(7)
Sr1 V2 O2 1_455 2_466 77.52(6)
Sr1 V2 O2 . 2_466 144.88(7)
V1 V2 O2 2_565 2_466 95.81(6)
V1 V2 O2 1_455 2_466 81.97(6)
V1 V2 O2 2_465 2_466 24.84(7)
V1 V2 O2 . 2_466 150.36(9)
O1 V2 O2 . 2_466 116.99(7)
O2 V2 O2 2_566 2_466 87.39(10)
O2 V2 O2 1_456 2_466 68.52(13)
O2 V2 O2 1_556 2_466 126.03(15)
O1 V2 Sr1 1_556 1_556 41.917(19)
O3 V2 Sr1 7 1_556 132.96(9)
O3 V2 Sr1 2_465 1_556 132.96(9)
O3 V2 Sr1 8_575 1_556 80.16(9)
O3 V2 Sr1 . 1_556 80.16(9)
V1 V2 Sr1 5_566 1_556 106.18(2)
V1 V2 Sr1 6_566 1_556 106.18(2)
Sr1 V2 Sr1 1_455 1_556 173.46(4)
Sr1 V2 Sr1 . 1_556 89.626(14)
V1 V2 Sr1 2_565 1_556 58.72(2)
V1 V2 Sr1 1_455 1_556 117.15(4)
V1 V2 Sr1 2_465 1_556 117.15(4)
V1 V2 Sr1 . 1_556 58.72(2)
O1 V2 Sr1 . 1_556 138.083(19)
O2 V2 Sr1 2_566 1_556 36.95(7)
O2 V2 Sr1 1_456 1_556 97.11(7)
O2 V2 Sr1 1_556 1_556 36.95(7)
O2 V2 Sr1 2_466 1_556 97.11(7)
O1 V2 Sr1 1_556 1_456 41.917(19)
O3 V2 Sr1 7 1_456 80.16(9)
O3 V2 Sr1 2_465 1_456 80.16(9)
O3 V2 Sr1 8_575 1_456 132.96(9)
O3 V2 Sr1 . 1_456 132.96(9)
V1 V2 Sr1 5_566 1_456 106.18(2)
V1 V2 Sr1 6_566 1_456 106.18(2)
Sr1 V2 Sr1 1_455 1_456 89.626(14)
Sr1 V2 Sr1 . 1_456 173.46(4)
V1 V2 Sr1 2_565 1_456 117.15(4)
V1 V2 Sr1 1_455 1_456 58.72(2)
V1 V2 Sr1 2_465 1_456 58.72(2)
V1 V2 Sr1 . 1_456 117.15(4)
O1 V2 Sr1 . 1_456 138.083(19)
O2 V2 Sr1 2_566 1_456 97.11(7)
O2 V2 Sr1 1_456 1_456 36.95(7)
O2 V2 Sr1 1_556 1_456 97.11(7)
O2 V2 Sr1 2_466 1_456 36.95(7)
Sr1 V2 Sr1 1_556 1_456 83.83(4)
O1 V2 O2 1_556 6_566 50.31(7)
O3 V2 O2 7 6_566 138.56(9)
O3 V2 O2 2_465 6_566 71.86(11)
O3 V2 O2 8_575 6_566 71.86(11)
O3 V2 O2 . 6_566 138.56(9)
V1 V2 O2 5_566 6_566 162.29(8)
V1 V2 O2 6_566 6_566 61.68(7)
Sr1 V2 O2 1_455 6_566 115.06(4)
Sr1 V2 O2 . 6_566 115.06(4)
V1 V2 O2 2_565 6_566 56.51(4)
V1 V2 O2 1_455 6_566 119.85(5)
V1 V2 O2 2_465 6_566 56.51(4)
V1 V2 O2 . 6_566 119.85(5)
O1 V2 O2 . 6_566 129.69(7)
O2 V2 O2 2_566 6_566 43.70(5)
O2 V2 O2 1_456 6_566 98.24(4)
O2 V2 O2 1_556 6_566 98.24(4)
O2 V2 O2 2_466 6_566 43.70(5)
Sr1 V2 O2 1_556 6_566 61.62(5)
Sr1 V2 O2 1_456 6_566 61.62(5)
O1 V2 O2 1_556 5_566 50.31(7)
O3 V2 O2 7 5_566 71.86(11)
O3 V2 O2 2_465 5_566 138.56(9)
O3 V2 O2 8_575 5_566 138.56(9)
O3 V2 O2 . 5_566 71.86(11)
V1 V2 O2 5_566 5_566 61.68(7)
V1 V2 O2 6_566 5_566 162.29(8)
Sr1 V2 O2 1_455 5_566 115.06(4)
Sr1 V2 O2 . 5_566 115.06(4)
V1 V2 O2 2_565 5_566 119.85(5)
V1 V2 O2 1_455 5_566 56.51(4)
V1 V2 O2 2_465 5_566 119.85(5)
V1 V2 O2 . 5_566 56.51(4)
O1 V2 O2 . 5_566 129.69(7)
O2 V2 O2 2_566 5_566 98.24(4)
O2 V2 O2 1_456 5_566 43.70(5)
O2 V2 O2 1_556 5_566 43.70(5)
O2 V2 O2 2_466 5_566 98.24(4)
Sr1 V2 O2 1_556 5_566 61.62(5)
Sr1 V2 O2 1_456 5_566 61.62(5)
O2 V2 O2 6_566 5_566 100.61(14)
O1 V2 O2 1_556 5_565 131.11(7)
O3 V2 O2 7 5_565 41.84(9)
O3 V2 O2 2_465 5_565 107.09(11)
O3 V2 O2 8_575 5_565 107.09(11)
O3 V2 O2 . 5_565 41.84(9)
V1 V2 O2 5_566 5_565 19.13(7)
V1 V2 O2 6_566 5_565 116.90(8)
Sr1 V2 O2 1_455 5_565 64.14(4)
Sr1 V2 O2 . 5_565 64.15(4)
V1 V2 O2 2_565 5_565 122.79(5)
V1 V2 O2 1_455 5_565 60.92(4)
V1 V2 O2 2_465 5_565 122.79(5)
V1 V2 O2 . 5_565 60.92(4)
O1 V2 O2 . 5_565 48.89(7)
O2 V2 O2 2_566 5_565 136.26(5)
O2 V2 O2 1_456 5_565 82.78(9)
O2 V2 O2 1_556 5_565 82.78(9)
O2 V2 O2 2_466 5_565 136.26(5)
Sr1 V2 O2 1_556 5_565 119.29(4)
Sr1 V2 O2 1_456 5_565 119.29(4)
O2 V2 O2 6_566 5_565 178.58(11)
O2 V2 O2 5_566 5_565 80.81(9)
O1 V2 O2 1_556 6_565 131.11(7)
O3 V2 O2 7 6_565 107.09(11)
O3 V2 O2 2_465 6_565 41.84(9)
O3 V2 O2 8_575 6_565 41.84(9)
O3 V2 O2 . 6_565 107.09(11)
V1 V2 O2 5_566 6_565 116.90(8)
V1 V2 O2 6_566 6_565 19.13(7)
Sr1 V2 O2 1_455 6_565 64.15(4)
Sr1 V2 O2 . 6_565 64.15(4)
V1 V2 O2 2_565 6_565 60.92(4)
V1 V2 O2 1_455 6_565 122.79(5)
V1 V2 O2 2_465 6_565 60.92(4)
V1 V2 O2 . 6_565 122.79(5)
O1 V2 O2 . 6_565 48.89(7)
O2 V2 O2 2_566 6_565 82.78(9)
O2 V2 O2 1_456 6_565 136.26(5)
O2 V2 O2 1_556 6_565 136.26(5)
O2 V2 O2 2_466 6_565 82.78(9)
Sr1 V2 O2 1_556 6_565 119.29(4)
Sr1 V2 O2 1_456 6_565 119.29(4)
O2 V2 O2 6_566 6_565 80.81(9)
O2 V2 O2 5_566 6_565 178.58(11)
O2 V2 O2 5_565 6_565 97.77(14)
O1 V2 O3 1_556 4_556 94.10(5)
O3 V2 O3 7 4_556 146.77(10)
O3 V2 O3 2_465 4_556 62.65(6)
O3 V2 O3 8_575 4_556 27.68(13)
O3 V2 O3 . 4_556 114.23(6)
V1 V2 O3 5_566 4_556 147.64(6)
V1 V2 O3 6_566 4_556 26.06(4)
Sr1 V2 O3 1_455 4_556 101.68(5)
Sr1 V2 O3 . 4_556 72.70(4)
V1 V2 O3 2_565 4_556 28.14(4)
V1 V2 O3 1_455 4_556 152.60(4)
V1 V2 O3 2_465 4_556 66.79(4)
V1 V2 O3 . 4_556 113.59(4)
O1 V2 O3 . 4_556 85.90(5)
O2 V2 O3 2_566 4_556 43.34(8)
O2 V2 O3 1_456 4_556 142.40(8)
O2 V2 O3 1_556 4_556 109.32(7)
O2 V2 O3 2_466 4_556 74.58(7)
Sr1 V2 O3 1_556 4_556 80.22(4)
Sr1 V2 O3 1_456 4_556 106.04(5)
O2 V2 O3 6_566 4_556 47.35(7)
O2 V2 O3 5_566 4_556 140.25(8)
O2 V2 O3 5_565 4_556 131.38(8)
O2 V2 O3 6_565 4_556 40.96(7)
O1 V2 O3 1_556 3_466 94.10(5)
O3 V2 O3 7 3_466 27.68(13)
O3 V2 O3 2_465 3_466 114.23(6)
O3 V2 O3 8_575 3_466 146.77(10)
O3 V2 O3 . 3_466 62.65(6)
V1 V2 O3 5_566 3_466 26.06(4)
V1 V2 O3 6_566 3_466 147.64(6)
Sr1 V2 O3 1_455 3_466 72.70(4)
Sr1 V2 O3 . 3_466 101.68(5)
V1 V2 O3 2_565 3_466 152.60(4)
V1 V2 O3 1_455 3_466 28.14(4)
V1 V2 O3 2_465 3_466 113.59(4)
V1 V2 O3 . 3_466 66.79(4)
O1 V2 O3 . 3_466 85.90(5)
O2 V2 O3 2_566 3_466 142.39(8)
O2 V2 O3 1_456 3_466 43.34(8)
O2 V2 O3 1_556 3_466 74.58(7)
O2 V2 O3 2_466 3_466 109.32(7)
Sr1 V2 O3 1_556 3_466 106.04(5)
Sr1 V2 O3 1_456 3_466 80.22(4)
O2 V2 O3 6_566 3_466 140.25(8)
O2 V2 O3 5_566 3_466 47.35(7)
O2 V2 O3 5_565 3_466 40.96(7)
O2 V2 O3 6_565 3_466 131.38(8)
O3 V2 O3 4_556 3_466 171.79(10)
O1 V2 O3 1_556 6_566 94.10(5)
O3 V2 O3 7 6_566 114.23(6)
O3 V2 O3 2_465 6_566 27.68(13)
O3 V2 O3 8_575 6_566 62.65(6)
O3 V2 O3 . 6_566 146.77(10)
V1 V2 O3 5_566 6_566 147.64(6)
V1 V2 O3 6_566 6_566 26.06(4)
Sr1 V2 O3 1_455 6_566 72.70(4)
Sr1 V2 O3 . 6_566 101.68(5)
V1 V2 O3 2_565 6_566 66.79(4)
V1 V2 O3 1_455 6_566 113.59(4)
V1 V2 O3 2_465 6_566 28.14(4)
V1 V2 O3 . 6_566 152.60(4)
O1 V2 O3 . 6_566 85.90(5)
O2 V2 O3 2_566 6_566 74.58(7)
O2 V2 O3 1_456 6_566 109.32(7)
O2 V2 O3 1_556 6_566 142.39(9)
O2 V2 O3 2_466 6_566 43.34(8)
Sr1 V2 O3 1_556 6_566 106.04(5)
Sr1 V2 O3 1_456 6_566 80.22(4)
O2 V2 O3 6_566 6_566 47.35(7)
O2 V2 O3 5_566 6_566 140.25(8)
O2 V2 O3 5_565 6_566 131.38(8)
O2 V2 O3 6_565 6_566 40.96(7)
O3 V2 O3 4_556 6_566 39.02(8)
O3 V2 O3 3_466 6_566 140.06(8)
O1 V2 O3 1_556 5_566 94.10(5)
O3 V2 O3 7 5_566 62.65(6)
O3 V2 O3 2_465 5_566 146.77(10)
O3 V2 O3 8_575 5_566 114.23(6)
O3 V2 O3 . 5_566 27.68(13)
V1 V2 O3 5_566 5_566 26.06(4)
V1 V2 O3 6_566 5_566 147.64(6)
Sr1 V2 O3 1_455 5_566 101.68(5)
Sr1 V2 O3 . 5_566 72.70(4)
V1 V2 O3 2_565 5_566 113.59(4)
V1 V2 O3 1_455 5_566 66.79(4)
V1 V2 O3 2_465 5_566 152.60(4)
V1 V2 O3 . 5_566 28.14(4)
O1 V2 O3 . 5_566 85.90(5)
O2 V2 O3 2_566 5_566 109.32(7)
O2 V2 O3 1_456 5_566 74.58(7)
O2 V2 O3 1_556 5_566 43.34(8)
O2 V2 O3 2_466 5_566 142.39(9)
Sr1 V2 O3 1_556 5_566 80.22(4)
Sr1 V2 O3 1_456 5_566 106.04(5)
O2 V2 O3 6_566 5_566 140.25(8)
O2 V2 O3 5_566 5_566 47.35(7)
O2 V2 O3 5_565 5_566 40.96(7)
O2 V2 O3 6_565 5_566 131.38(8)
O3 V2 O3 4_556 5_566 140.06(8)
O3 V2 O3 3_466 5_566 39.02(8)
O3 V2 O3 6_566 5_566 171.79(10)
O1 V2 O3 1_556 1_455 99.04(4)
O3 V2 O3 7 1_455 29.71(8)
O3 V2 O3 2_465 1_455 64.33(11)
O3 V2 O3 8_575 1_455 139.53(11)
O3 V2 O3 . 1_455 108.99(11)
V1 V2 O3 5_566 1_455 69.41(4)
V1 V2 O3 6_566 1_455 103.53(4)
Sr1 V2 O3 1_455 1_455 36.43(4)
Sr1 V2 O3 . 1_455 126.59(5)
V1 V2 O3 2_565 1_455 154.85(4)
V1 V2 O3 1_455 1_455 26.88(4)
V1 V2 O3 2_465 1_455 62.53(4)
V1 V2 O3 . 1_455 118.33(4)
O1 V2 O3 . 1_455 80.96(4)
O2 V2 O3 2_566 1_455 153.57(7)
O2 V2 O3 1_456 1_455 41.16(7)
O2 V2 O3 1_556 1_455 122.68(7)
O2 V2 O3 2_466 1_455 66.59(6)
Sr1 V2 O3 1_556 1_455 137.91(5)
Sr1 V2 O3 1_456 1_455 59.46(4)
O2 V2 O3 6_566 1_455 110.08(4)
O2 V2 O3 5_566 1_455 81.80(5)
O2 V2 O3 5_565 1_455 70.05(4)
O2 V2 O3 6_565 1_455 97.73(5)
O3 V2 O3 4_556 1_455 126.73(6)
O3 V2 O3 3_466 1_455 51.65(6)
O3 V2 O3 6_566 1_455 88.46(6)
O3 V2 O3 5_566 1_455 90.26(6)
O1 V2 O3 1_556 2_565 99.04(4)
O3 V2 O3 7 2_565 139.53(11)
O3 V2 O3 2_465 2_565 108.99(11)
O3 V2 O3 8_575 2_565 29.71(8)
O3 V2 O3 . 2_565 64.33(11)
V1 V2 O3 5_566 2_565 103.53(4)
V1 V2 O3 6_566 2_565 69.41(4)
Sr1 V2 O3 1_455 2_565 126.59(5)
Sr1 V2 O3 . 2_565 36.43(4)
V1 V2 O3 2_565 2_565 26.88(4)
V1 V2 O3 1_455 2_565 154.85(4)
V1 V2 O3 2_465 2_565 118.33(4)
V1 V2 O3 . 2_565 62.53(4)
O1 V2 O3 . 2_565 80.96(4)
O2 V2 O3 2_566 2_565 41.16(7)
O2 V2 O3 1_456 2_565 153.57(7)
O2 V2 O3 1_556 2_565 66.59(6)
O2 V2 O3 2_466 2_565 122.68(7)
Sr1 V2 O3 1_556 2_565 59.46(4)
Sr1 V2 O3 1_456 2_565 137.91(5)
O2 V2 O3 6_566 2_565 81.80(5)
O2 V2 O3 5_566 2_565 110.08(4)
O2 V2 O3 5_565 2_565 97.73(5)
O2 V2 O3 6_565 2_565 70.05(4)
O3 V2 O3 4_556 2_565 51.65(6)
O3 V2 O3 3_466 2_565 126.73(6)
O3 V2 O3 6_566 2_565 90.26(6)
O3 V2 O3 5_566 2_565 88.46(6)
O3 V2 O3 1_455 2_565 161.92(9)
O1 V2 O3 1_556 8_475 99.04(4)
O3 V2 O3 7 8_475 64.33(11)
O3 V2 O3 2_465 8_475 29.71(8)
O3 V2 O3 8_575 8_475 108.99(11)
O3 V2 O3 . 8_475 139.53(11)
V1 V2 O3 5_566 8_475 103.53(4)
V1 V2 O3 6_566 8_475 69.41(4)
Sr1 V2 O3 1_455 8_475 36.43(4)
Sr1 V2 O3 . 8_475 126.59(5)
V1 V2 O3 2_565 8_475 118.33(4)
V1 V2 O3 1_455 8_475 62.53(4)
V1 V2 O3 2_465 8_475 26.88(4)
V1 V2 O3 . 8_475 154.85(4)
O1 V2 O3 . 8_475 80.96(4)
O2 V2 O3 2_566 8_475 122.68(7)
O2 V2 O3 1_456 8_475 66.59(6)
O2 V2 O3 1_556 8_475 153.57(7)
O2 V2 O3 2_466 8_475 41.16(7)
Sr1 V2 O3 1_556 8_475 137.91(5)
Sr1 V2 O3 1_456 8_475 59.46(4)
O2 V2 O3 6_566 8_475 81.80(5)
O2 V2 O3 5_566 8_475 110.08(4)
O2 V2 O3 5_565 8_475 97.73(5)
O2 V2 O3 6_565 8_475 70.05(4)
O3 V2 O3 4_556 8_475 90.26(6)
O3 V2 O3 3_466 8_475 88.46(6)
O3 V2 O3 6_566 8_475 51.65(6)
O3 V2 O3 5_566 8_475 126.73(6)
O3 V2 O3 1_455 8_475 36.81(8)
O3 V2 O3 2_565 8_475 138.69(8)
O1 V2 O3 1_556 7_655 99.04(4)
O3 V2 O3 7 7_655 108.99(11)
O3 V2 O3 2_465 7_655 139.53(11)
O3 V2 O3 8_575 7_655 64.33(11)
O3 V2 O3 . 7_655 29.71(8)
V1 V2 O3 5_566 7_655 69.41(4)
V1 V2 O3 6_566 7_655 103.53(4)
Sr1 V2 O3 1_455 7_655 126.59(5)
Sr1 V2 O3 . 7_655 36.43(4)
V1 V2 O3 2_565 7_655 62.53(4)
V1 V2 O3 1_455 7_655 118.33(4)
V1 V2 O3 2_465 7_655 154.85(4)
V1 V2 O3 . 7_655 26.88(4)
O1 V2 O3 . 7_655 80.96(4)
O2 V2 O3 2_566 7_655 66.59(6)
O2 V2 O3 1_456 7_655 122.68(7)
O2 V2 O3 1_556 7_655 41.16(7)
O2 V2 O3 2_466 7_655 153.57(7)
Sr1 V2 O3 1_556 7_655 59.46(4)
Sr1 V2 O3 1_456 7_655 137.91(5)
O2 V2 O3 6_566 7_655 110.08(4)
O2 V2 O3 5_566 7_655 81.80(5)
O2 V2 O3 5_565 7_655 70.05(4)
O2 V2 O3 6_565 7_655 97.73(5)
O3 V2 O3 4_556 7_655 88.46(6)
O3 V2 O3 3_466 7_655 90.26(6)
O3 V2 O3 6_566 7_655 126.73(6)
O3 V2 O3 5_566 7_655 51.65(6)
O3 V2 O3 1_455 7_655 138.69(8)
O3 V2 O3 2_565 7_655 36.81(8)
O3 V2 O3 8_475 7_655 161.92(9)
O1 V2 O2 1_556 1_455 136.16(5)
O3 V2 O2 7 1_455 26.91(10)
O3 V2 O2 2_465 1_455 73.24(10)
O3 V2 O2 8_575 1_455 113.38(11)
O3 V2 O2 . 1_455 78.08(10)
V1 V2 O2 5_566 1_455 47.49(5)
V1 V2 O2 6_566 1_455 97.80(7)
Sr1 V2 O2 1_455 1_455 28.33(5)
Sr1 V2 O2 . 1_455 85.62(5)
V1 V2 O2 2_565 1_455 136.13(6)
V1 V2 O2 1_455 1_455 48.70(5)
V1 V2 O2 2_465 1_455 86.38(5)
V1 V2 O2 . 1_455 97.13(5)
O1 V2 O2 . 1_455 43.84(5)
O2 V2 O2 2_566 1_455 160.83(11)
O2 V2 O2 1_456 1_455 73.14(6)
O2 V2 O2 1_556 1_455 116.87(11)
O2 V2 O2 2_466 1_455 101.69(6)
Sr1 V2 O2 1_556 1_455 153.56(5)
Sr1 V2 O2 1_456 1_455 100.25(4)
O2 V2 O2 6_566 1_455 142.88(7)
O2 V2 O2 5_566 1_455 97.12(8)
O2 V2 O2 5_565 1_455 36.49(6)
O2 V2 O2 6_565 1_455 81.69(3)
O3 V2 O2 4_556 1_455 122.62(8)
O3 V2 O2 3_466 1_455 50.04(7)
O3 V2 O2 6_566 1_455 100.39(7)
O3 V2 O2 5_566 1_455 73.53(7)
O3 V2 O2 1_455 1_455 41.06(5)
O3 V2 O2 2_565 1_455 121.83(6)
O3 V2 O2 8_475 1_455 61.47(5)
O3 V2 O2 7_655 1_455 104.54(6)
O1 V2 O2 1_556 2_465 136.16(5)
O3 V2 O2 7 2_465 73.24(10)
O3 V2 O2 2_465 2_465 26.91(10)
O3 V2 O2 8_575 2_465 78.08(10)
O3 V2 O2 . 2_465 113.38(11)
V1 V2 O2 5_566 2_465 97.80(7)
V1 V2 O2 6_566 2_465 47.49(5)
Sr1 V2 O2 1_455 2_465 28.33(5)
Sr1 V2 O2 . 2_465 85.62(5)
V1 V2 O2 2_565 2_465 97.13(5)
V1 V2 O2 1_455 2_465 86.38(5)
V1 V2 O2 2_465 2_465 48.70(5)
V1 V2 O2 . 2_465 136.13(6)
O1 V2 O2 . 2_465 43.84(5)
O2 V2 O2 2_566 2_465 116.87(11)
O2 V2 O2 1_456 2_465 101.69(6)
O2 V2 O2 1_556 2_465 160.83(11)
O2 V2 O2 2_466 2_465 73.14(6)
Sr1 V2 O2 1_556 2_465 153.56(5)
Sr1 V2 O2 1_456 2_465 100.25(4)
O2 V2 O2 6_566 2_465 97.12(8)
O2 V2 O2 5_566 2_465 142.88(7)
O2 V2 O2 5_565 2_465 81.69(3)
O2 V2 O2 6_565 2_465 36.49(6)
O3 V2 O2 4_556 2_465 73.53(7)
O3 V2 O2 3_466 2_465 100.39(7)
O3 V2 O2 6_566 2_465 50.04(7)
O3 V2 O2 5_566 2_465 122.62(8)
O3 V2 O2 1_455 2_465 61.47(5)
O3 V2 O2 2_565 2_465 104.54(6)
O3 V2 O2 8_475 2_465 41.06(5)
O3 V2 O2 7_655 2_465 121.83(6)
O2 V2 O2 1_455 2_465 51.90(11)
O1 V2 O2 1_556 . 136.16(5)
O3 V2 O2 7 . 78.08(10)
O3 V2 O2 2_465 . 113.38(11)
O3 V2 O2 8_575 . 73.24(10)
O3 V2 O2 . . 26.91(10)
V1 V2 O2 5_566 . 47.49(5)
V1 V2 O2 6_566 . 97.80(7)
Sr1 V2 O2 1_455 . 85.62(5)
Sr1 V2 O2 . . 28.33(5)
V1 V2 O2 2_565 . 86.38(5)
V1 V2 O2 1_455 . 97.13(5)
V1 V2 O2 2_465 . 136.13(6)
V1 V2 O2 . . 48.70(5)
O1 V2 O2 . . 43.84(5)
O2 V2 O2 2_566 . 101.69(6)
O2 V2 O2 1_456 . 116.87(11)
O2 V2 O2 1_556 . 73.14(6)
O2 V2 O2 2_466 . 160.83(11)
Sr1 V2 O2 1_556 . 100.25(4)
Sr1 V2 O2 1_456 . 153.56(5)
O2 V2 O2 6_566 . 142.88(7)
O2 V2 O2 5_566 . 97.12(8)
O2 V2 O2 5_565 . 36.49(6)
O2 V2 O2 6_565 . 81.69(3)
O3 V2 O2 4_556 . 100.39(7)
O3 V2 O2 3_466 . 73.53(7)
O3 V2 O2 6_566 . 122.62(8)
O3 V2 O2 5_566 . 50.04(7)
O3 V2 O2 1_455 . 104.54(6)
O3 V2 O2 2_565 . 61.47(5)
O3 V2 O2 8_475 . 121.83(6)
O3 V2 O2 7_655 . 41.06(5)
O2 V2 O2 1_455 . 64.96(7)
O2 V2 O2 2_465 . 87.69(10)
O1 V2 O2 1_556 2_565 136.16(5)
O3 V2 O2 7 2_565 113.38(11)
O3 V2 O2 2_465 2_565 78.08(10)
O3 V2 O2 8_575 2_565 26.91(10)
O3 V2 O2 . 2_565 73.24(10)
V1 V2 O2 5_566 2_565 97.80(7)
V1 V2 O2 6_566 2_565 47.49(5)
Sr1 V2 O2 1_455 2_565 85.62(5)
Sr1 V2 O2 . 2_565 28.33(5)
V1 V2 O2 2_565 2_565 48.70(5)
V1 V2 O2 1_455 2_565 136.13(6)
V1 V2 O2 2_465 2_565 97.13(5)
V1 V2 O2 . 2_565 86.38(5)
O1 V2 O2 . 2_565 43.84(5)
O2 V2 O2 2_566 2_565 73.14(6)
O2 V2 O2 1_456 2_565 160.83(11)
O2 V2 O2 1_556 2_565 101.69(6)
O2 V2 O2 2_466 2_565 116.87(11)
Sr1 V2 O2 1_556 2_565 100.25(4)
Sr1 V2 O2 1_456 2_565 153.56(5)
O2 V2 O2 6_566 2_565 97.12(8)
O2 V2 O2 5_566 2_565 142.88(7)
O2 V2 O2 5_565 2_565 81.69(3)
O2 V2 O2 6_565 2_565 36.49(6)
O3 V2 O2 4_556 2_565 50.04(7)
O3 V2 O2 3_466 2_565 122.62(8)
O3 V2 O2 6_566 2_565 73.53(7)
O3 V2 O2 5_566 2_565 100.39(7)
O3 V2 O2 1_455 2_565 121.83(6)
O3 V2 O2 2_565 2_565 41.06(5)
O3 V2 O2 8_475 2_565 104.54(6)
O3 V2 O2 7_655 2_565 61.47(5)
O2 V2 O2 1_455 2_565 87.69(10)
O2 V2 O2 2_465 2_565 64.96(7)
O2 V2 O2 . 2_565 51.90(11)
O1 V2 O3 1_556 8_576 21.89(4)
O3 V2 O3 7 8_576 131.95(10)
O3 V2 O3 2_465 8_576 106.93(11)
O3 V2 O3 8_575 8_576 88.17(10)
O3 V2 O3 . 8_576 110.21(11)
V1 V2 O3 5_566 8_576 126.95(5)
V1 V2 O3 6_566 8_576 95.37(5)
Sr1 V2 O3 1_455 8_576 143.60(4)
Sr1 V2 O3 . 8_576 115.21(4)
V1 V2 O3 2_565 8_576 65.75(4)
V1 V2 O3 1_455 8_576 109.41(5)
V1 V2 O3 2_465 8_576 87.65(5)
V1 V2 O3 . 8_576 87.85(4)
O1 V2 O3 . 8_576 158.11(4)
O2 V2 O3 2_566 8_576 41.41(8)
O2 V2 O3 1_456 8_576 84.72(8)
O2 V2 O3 1_556 8_576 63.77(8)
O2 V2 O3 2_466 8_576 66.41(7)
Sr1 V2 O3 1_556 8_576 30.73(4)
Sr1 V2 O3 1_456 8_576 58.58(4)
O2 V2 O3 6_566 8_576 36.56(7)
O2 V2 O3 5_566 8_576 67.54(8)
O2 V2 O3 5_565 8_576 144.72(7)
O2 V2 O3 6_565 8_576 113.83(7)
O3 V2 O3 4_556 8_576 74.02(6)
O3 V2 O3 3_466 8_576 114.09(6)
O3 V2 O3 6_566 8_576 83.90(5)
O3 V2 O3 5_566 8_576 103.83(5)
O3 V2 O3 1_455 8_576 117.98(7)
O3 V2 O3 2_565 8_576 79.77(4)
O3 V2 O3 8_475 8_576 107.24(6)
O3 V2 O3 7_655 8_576 89.73(5)
O2 V2 O3 1_455 8_576 157.66(6)
O2 V2 O3 2_465 8_576 133.27(6)
O2 V2 O3 . 8_576 130.77(5)
O2 V2 O3 2_565 8_576 114.43(6)
O1 V2 O3 1_556 2_466 21.89(3)
O3 V2 O3 7 2_466 110.21(11)
O3 V2 O3 2_465 2_466 88.17(10)
O3 V2 O3 8_575 2_466 106.93(11)
O3 V2 O3 . 2_466 131.95(10)
V1 V2 O3 5_566 2_466 126.95(5)
V1 V2 O3 6_566 2_466 95.37(4)
Sr1 V2 O3 1_455 2_466 115.21(4)
Sr1 V2 O3 . 2_466 143.60(4)
V1 V2 O3 2_565 2_466 87.65(5)
V1 V2 O3 1_455 2_466 87.85(4)
V1 V2 O3 2_465 2_466 65.75(4)
V1 V2 O3 . 2_466 109.41(5)
O1 V2 O3 . 2_466 158.11(3)
O2 V2 O3 2_566 2_466 66.41(7)
O2 V2 O3 1_456 2_466 63.77(8)
O2 V2 O3 1_556 2_466 84.72(8)
O2 V2 O3 2_466 2_466 41.41(8)
Sr1 V2 O3 1_556 2_466 58.58(4)
Sr1 V2 O3 1_456 2_466 30.73(4)
O2 V2 O3 6_566 2_466 36.56(7)
O2 V2 O3 5_566 2_466 67.54(8)
O2 V2 O3 5_565 2_466 144.72(7)
O2 V2 O3 6_565 2_466 113.83(7)
O3 V2 O3 4_556 2_466 83.90(5)
O3 V2 O3 3_466 2_466 103.83(5)
O3 V2 O3 6_566 2_466 74.02(6)
O3 V2 O3 5_566 2_466 114.09(6)
O3 V2 O3 1_455 2_466 89.73(5)
O3 V2 O3 2_565 2_466 107.24(6)
O3 V2 O3 8_475 2_466 79.77(4)
O3 V2 O3 7_655 2_466 117.98(7)
O2 V2 O3 1_455 2_466 130.77(5)
O2 V2 O3 2_465 2_466 114.43(6)
O2 V2 O3 . 2_466 157.66(6)
O2 V2 O3 2_565 2_466 133.27(6)
O3 V2 O3 8_576 2_466 29.33(7)
O1 V2 O3 1_556 1_556 21.89(3)
O3 V2 O3 7 1_556 106.93(11)
O3 V2 O3 2_465 1_556 131.95(10)
O3 V2 O3 8_575 1_556 110.21(11)
O3 V2 O3 . 1_556 88.17(10)
V1 V2 O3 5_566 1_556 95.37(4)
V1 V2 O3 6_566 1_556 126.95(5)
Sr1 V2 O3 1_455 1_556 143.60(4)
Sr1 V2 O3 . 1_556 115.21(4)
V1 V2 O3 2_565 1_556 87.85(4)
V1 V2 O3 1_455 1_556 87.65(5)
V1 V2 O3 2_465 1_556 109.41(5)
V1 V2 O3 . 1_556 65.75(4)
O1 V2 O3 . 1_556 158.11(3)
O2 V2 O3 2_566 1_556 63.77(8)
O2 V2 O3 1_456 1_556 66.41(7)
O2 V2 O3 1_556 1_556 41.41(8)
O2 V2 O3 2_466 1_556 84.72(8)
Sr1 V2 O3 1_556 1_556 30.73(4)
Sr1 V2 O3 1_456 1_556 58.58(4)
O2 V2 O3 6_566 1_556 67.54(8)
O2 V2 O3 5_566 1_556 36.56(7)
O2 V2 O3 5_565 1_556 113.83(7)
O2 V2 O3 6_565 1_556 144.72(7)
O3 V2 O3 4_556 1_556 103.83(5)
O3 V2 O3 3_466 1_556 83.90(5)
O3 V2 O3 6_566 1_556 114.09(6)
O3 V2 O3 5_566 1_556 74.02(6)
O3 V2 O3 1_455 1_556 107.24(6)
O3 V2 O3 2_565 1_556 89.73(5)
O3 V2 O3 8_475 1_556 117.98(7)
O3 V2 O3 7_655 1_556 79.77(4)
O2 V2 O3 1_455 1_556 133.27(6)
O2 V2 O3 2_465 1_556 157.66(6)
O2 V2 O3 . 1_556 114.43(6)
O2 V2 O3 2_565 1_556 130.77(5)
O3 V2 O3 8_576 1_556 31.76(7)
O3 V2 O3 2_466 1_556 43.78(7)
O1 V2 O3 1_556 7_556 21.89(4)
O3 V2 O3 7 7_556 88.17(10)
O3 V2 O3 2_465 7_556 110.21(11)
O3 V2 O3 8_575 7_556 131.95(10)
O3 V2 O3 . 7_556 106.93(11)
V1 V2 O3 5_566 7_556 95.37(4)
V1 V2 O3 6_566 7_556 126.95(5)
Sr1 V2 O3 1_455 7_556 115.21(4)
Sr1 V2 O3 . 7_556 143.60(4)
V1 V2 O3 2_565 7_556 109.41(5)
V1 V2 O3 1_455 7_556 65.75(4)
V1 V2 O3 2_465 7_556 87.85(4)
V1 V2 O3 . 7_556 87.65(5)
O1 V2 O3 . 7_556 158.11(4)
O2 V2 O3 2_566 7_556 84.72(8)
O2 V2 O3 1_456 7_556 41.41(8)
O2 V2 O3 1_556 7_556 66.41(7)
O2 V2 O3 2_466 7_556 63.77(8)
Sr1 V2 O3 1_556 7_556 58.58(4)
Sr1 V2 O3 1_456 7_556 30.73(4)
O2 V2 O3 6_566 7_556 67.54(8)
O2 V2 O3 5_566 7_556 36.56(7)
O2 V2 O3 5_565 7_556 113.83(7)
O2 V2 O3 6_565 7_556 144.72(7)
O3 V2 O3 4_556 7_556 114.09(6)
O3 V2 O3 3_466 7_556 74.02(6)
O3 V2 O3 6_566 7_556 103.83(5)
O3 V2 O3 5_566 7_556 83.90(5)
O3 V2 O3 1_455 7_556 79.77(4)
O3 V2 O3 2_565 7_556 117.98(7)
O3 V2 O3 8_475 7_556 89.73(5)
O3 V2 O3 7_655 7_556 107.24(6)
O2 V2 O3 1_455 7_556 114.43(6)
O2 V2 O3 2_465 7_556 130.77(5)
O2 V2 O3 . 7_556 133.27(6)
O2 V2 O3 2_565 7_556 157.66(6)
O3 V2 O3 8_576 7_556 43.78(7)
O3 V2 O3 2_466 7_556 31.76(7)
O3 V2 O3 1_556 7_556 29.33(7)
O1 V2 V1 1_556 6_567 33.840(18)
O3 V2 V1 7 6_567 131.98(9)
O3 V2 V1 2_465 6_567 84.32(9)
O3 V2 V1 8_575 6_567 84.32(9)
O3 V2 V1 . 6_567 131.98(9)
V1 V2 V1 5_566 6_567 145.83(5)
V1 V2 V1 6_566 6_567 78.15(3)
Sr1 V2 V1 1_455 6_567 123.425(15)
Sr1 V2 V1 . 6_567 123.425(15)
V1 V2 V1 2_565 6_567 65.49(3)
V1 V2 V1 1_455 6_567 110.16(3)
V1 V2 V1 2_465 6_567 65.49(3)
V1 V2 V1 . 6_567 110.16(3)
O1 V2 V1 . 6_567 146.160(18)
O2 V2 V1 2_566 6_567 46.34(6)
O2 V2 V1 1_456 6_567 86.36(8)
O2 V2 V1 1_556 6_567 86.36(8)
O2 V2 V1 2_466 6_567 46.34(6)
Sr1 V2 V1 1_556 6_567 51.83(2)
Sr1 V2 V1 1_456 6_567 51.83(2)
O2 V2 V1 6_566 6_567 16.46(7)
O2 V2 V1 5_566 6_567 84.15(8)
O2 V2 V1 5_565 6_567 164.96(7)
O2 V2 V1 6_565 6_567 97.27(7)
O3 V2 V1 4_556 6_567 62.36(5)
O3 V2 V1 3_466 6_567 125.65(6)
O3 V2 V1 6_566 6_567 62.36(5)
O3 V2 V1 5_566 6_567 125.65(6)
O3 V2 V1 1_455 6_567 107.84(4)
O3 V2 V1 2_565 6_567 87.40(4)
O3 V2 V1 8_475 6_567 87.40(4)
O3 V2 V1 7_655 6_567 107.84(4)
O2 V2 V1 1_455 6_567 147.43(3)
O2 V2 V1 2_465 6_567 110.82(6)
O2 V2 V1 . 6_567 147.43(3)
O2 V2 V1 2_565 6_567 110.82(6)
O3 V2 V1 8_576 6_567 22.62(4)
O3 V2 V1 2_466 6_567 22.62(4)
O3 V2 V1 1_556 6_567 51.81(4)
O3 V2 V1 7_556 6_567 51.81(4)
O1 V2 V1 1_556 5_567 33.840(18)
O3 V2 V1 7 5_567 84.32(9)
O3 V2 V1 2_465 5_567 131.98(9)
O3 V2 V1 8_575 5_567 131.98(9)
O3 V2 V1 . 5_567 84.32(9)
V1 V2 V1 5_566 5_567 78.15(3)
V1 V2 V1 6_566 5_567 145.83(5)
Sr1 V2 V1 1_455 5_567 123.425(16)
Sr1 V2 V1 . 5_567 123.425(15)
V1 V2 V1 2_565 5_567 110.16(3)
V1 V2 V1 1_455 5_567 65.49(3)
V1 V2 V1 2_465 5_567 110.16(3)
V1 V2 V1 . 5_567 65.49(3)
O1 V2 V1 . 5_567 146.160(17)
O2 V2 V1 2_566 5_567 86.36(8)
O2 V2 V1 1_456 5_567 46.34(6)
O2 V2 V1 1_556 5_567 46.34(6)
O2 V2 V1 2_466 5_567 86.36(8)
Sr1 V2 V1 1_556 5_567 51.83(2)
Sr1 V2 V1 1_456 5_567 51.83(2)
O2 V2 V1 6_566 5_567 84.15(8)
O2 V2 V1 5_566 5_567 16.46(7)
O2 V2 V1 5_565 5_567 97.27(7)
O2 V2 V1 6_565 5_567 164.96(7)
O3 V2 V1 4_556 5_567 125.65(6)
O3 V2 V1 3_466 5_567 62.36(5)
O3 V2 V1 6_566 5_567 125.65(6)
O3 V2 V1 5_566 5_567 62.36(5)
O3 V2 V1 1_455 5_567 87.40(4)
O3 V2 V1 2_565 5_567 107.84(4)
O3 V2 V1 8_475 5_567 107.84(4)
O3 V2 V1 7_655 5_567 87.40(4)
O2 V2 V1 1_455 5_567 110.82(6)
O2 V2 V1 2_465 5_567 147.43(3)
O2 V2 V1 . 5_567 110.82(6)
O2 V2 V1 2_565 5_567 147.43(3)
O3 V2 V1 8_576 5_567 51.81(4)
O3 V2 V1 2_466 5_567 51.81(4)
O3 V2 V1 1_556 5_567 22.62(4)
O3 V2 V1 7_556 5_567 22.62(4)
V1 V2 V1 6_567 5_567 67.68(4)
O1 V2 V2 1_556 1_556 0.0
O3 V2 V2 7 1_556 110.06(9)
O3 V2 V2 2_465 1_556 110.06(9)
O3 V2 V2 8_575 1_556 110.06(9)
O3 V2 V2 . 1_556 110.06(9)
V1 V2 V2 5_566 1_556 111.99(3)
V1 V2 V2 6_566 1_556 111.99(3)
Sr1 V2 V2 1_455 1_556 131.54(2)
Sr1 V2 V2 . 1_556 131.54(2)
V1 V2 V2 2_565 1_556 87.58(3)
V1 V2 V2 1_455 1_556 87.58(3)
V1 V2 V2 2_465 1_556 87.58(3)
V1 V2 V2 . 1_556 87.58(3)
O1 V2 V2 . 1_556 180.0
O2 V2 V2 2_566 1_556 63.01(7)
O2 V2 V2 1_456 1_556 63.01(7)
O2 V2 V2 1_556 1_556 63.01(7)
O2 V2 V2 2_466 1_556 63.01(7)
Sr1 V2 V2 1_556 1_556 41.917(19)
Sr1 V2 V2 1_456 1_556 41.917(19)
O2 V2 V2 6_566 1_556 50.31(7)
O2 V2 V2 5_566 1_556 50.31(7)
O2 V2 V2 5_565 1_556 131.11(7)
O2 V2 V2 6_565 1_556 131.11(7)
O3 V2 V2 4_556 1_556 94.10(5)
O3 V2 V2 3_466 1_556 94.10(5)
O3 V2 V2 6_566 1_556 94.10(5)
O3 V2 V2 5_566 1_556 94.10(5)
O3 V2 V2 1_455 1_556 99.04(4)
O3 V2 V2 2_565 1_556 99.04(4)
O3 V2 V2 8_475 1_556 99.04(4)
O3 V2 V2 7_655 1_556 99.04(4)
O2 V2 V2 1_455 1_556 136.16(5)
O2 V2 V2 2_465 1_556 136.16(5)
O2 V2 V2 . 1_556 136.16(5)
O2 V2 V2 2_565 1_556 136.16(5)
O3 V2 V2 8_576 1_556 21.89(3)
O3 V2 V2 2_466 1_556 21.89(3)
O3 V2 V2 1_556 1_556 21.89(3)
O3 V2 V2 7_556 1_556 21.89(3)
V1 V2 V2 6_567 1_556 33.840(18)
V1 V2 V2 5_567 1_556 33.840(18)
O1 V2 V2 1_556 1_554 180.0
O3 V2 V2 7 1_554 69.94(9)
O3 V2 V2 2_465 1_554 69.94(9)
O3 V2 V2 8_575 1_554 69.94(9)
O3 V2 V2 . 1_554 69.94(9)
V1 V2 V2 5_566 1_554 68.01(3)
V1 V2 V2 6_566 1_554 68.01(3)
Sr1 V2 V2 1_455 1_554 48.46(2)
Sr1 V2 V2 . 1_554 48.46(2)
V1 V2 V2 2_565 1_554 92.42(3)
V1 V2 V2 1_455 1_554 92.42(3)
V1 V2 V2 2_465 1_554 92.42(3)
V1 V2 V2 . 1_554 92.42(3)
O1 V2 V2 . 1_554 0.0
O2 V2 V2 2_566 1_554 116.99(7)
O2 V2 V2 1_456 1_554 116.99(7)
O2 V2 V2 1_556 1_554 116.99(7)
O2 V2 V2 2_466 1_554 116.99(7)
Sr1 V2 V2 1_556 1_554 138.083(19)
Sr1 V2 V2 1_456 1_554 138.083(18)
O2 V2 V2 6_566 1_554 129.69(7)
O2 V2 V2 5_566 1_554 129.69(7)
O2 V2 V2 5_565 1_554 48.89(7)
O2 V2 V2 6_565 1_554 48.89(7)
O3 V2 V2 4_556 1_554 85.90(5)
O3 V2 V2 3_466 1_554 85.90(5)
O3 V2 V2 6_566 1_554 85.90(5)
O3 V2 V2 5_566 1_554 85.90(5)
O3 V2 V2 1_455 1_554 80.96(4)
O3 V2 V2 2_565 1_554 80.96(4)
O3 V2 V2 8_475 1_554 80.96(4)
O3 V2 V2 7_655 1_554 80.96(4)
O2 V2 V2 1_455 1_554 43.84(5)
O2 V2 V2 2_465 1_554 43.84(5)
O2 V2 V2 . 1_554 43.84(5)
O2 V2 V2 2_565 1_554 43.84(5)
O3 V2 V2 8_576 1_554 158.11(4)
O3 V2 V2 2_466 1_554 158.11(3)
O3 V2 V2 1_556 1_554 158.11(3)
O3 V2 V2 7_556 1_554 158.11(3)
V1 V2 V2 6_567 1_554 146.160(18)
V1 V2 V2 5_567 1_554 146.160(17)
V2 V2 V2 1_556 1_554 180.0
O1 V2 V2 1_556 1_655 90.0
O3 V2 V2 7 1_655 129.64(9)
O3 V2 V2 2_465 1_655 129.64(9)
O3 V2 V2 8_575 1_655 50.36(9)
O3 V2 V2 . 1_655 50.36(9)
V1 V2 V2 5_566 1_655 90.0
V1 V2 V2 6_566 1_655 90.0
Sr1 V2 V2 1_455 1_655 138.46(2)
Sr1 V2 V2 . 1_655 41.54(2)
V1 V2 V2 2_565 1_655 43.103(15)
V1 V2 V2 1_455 1_655 136.897(15)
V1 V2 V2 2_465 1_655 136.897(15)
V1 V2 V2 . 1_655 43.103(15)
O1 V2 V2 . 1_655 90.0
O2 V2 V2 2_566 1_655 46.31(5)
O2 V2 V2 1_456 1_655 133.69(5)
O2 V2 V2 1_556 1_655 46.31(5)
O2 V2 V2 2_466 1_655 133.69(5)
Sr1 V2 V2 1_556 1_655 48.083(19)
Sr1 V2 V2 1_456 1_655 131.917(18)
O2 V2 V2 6_566 1_655 90.0
O2 V2 V2 5_566 1_655 90.0
O2 V2 V2 5_565 1_655 90.0
O2 V2 V2 6_565 1_655 90.0
O3 V2 V2 4_556 1_655 70.49(4)
O3 V2 V2 3_466 1_655 109.51(4)
O3 V2 V2 6_566 1_655 109.51(4)
O3 V2 V2 5_566 1_655 70.49(4)
O3 V2 V2 1_455 1_655 159.35(4)
O3 V2 V2 2_565 1_655 20.65(4)
O3 V2 V2 8_475 1_655 159.35(4)
O3 V2 V2 7_655 1_655 20.65(4)
O2 V2 V2 1_455 1_655 122.48(3)
O2 V2 V2 2_465 1_655 122.48(3)
O2 V2 V2 . 1_655 57.52(3)
O2 V2 V2 2_565 1_655 57.52(3)
O3 V2 V2 8_576 1_655 75.33(3)
O3 V2 V2 2_466 1_655 104.67(3)
O3 V2 V2 1_556 1_655 75.33(3)
O3 V2 V2 7_556 1_655 104.67(3)
V1 V2 V2 6_567 1_655 90.0
V1 V2 V2 5_567 1_655 90.0
V2 V2 V2 1_556 1_655 90.0
V2 V2 V2 1_554 1_655 90.0
O1 V2 V2 1_556 1_455 90.0
O3 V2 V2 7 1_455 50.36(9)
O3 V2 V2 2_465 1_455 50.36(9)
O3 V2 V2 8_575 1_455 129.64(9)
O3 V2 V2 . 1_455 129.64(9)
V1 V2 V2 5_566 1_455 90.0
V1 V2 V2 6_566 1_455 90.0
Sr1 V2 V2 1_455 1_455 41.54(2)
Sr1 V2 V2 . 1_455 138.46(2)
V1 V2 V2 2_565 1_455 136.897(15)
V1 V2 V2 1_455 1_455 43.103(15)
V1 V2 V2 2_465 1_455 43.103(15)
V1 V2 V2 . 1_455 136.897(15)
O1 V2 V2 . 1_455 90.0
O2 V2 V2 2_566 1_455 133.69(5)
O2 V2 V2 1_456 1_455 46.31(5)
O2 V2 V2 1_556 1_455 133.69(5)
O2 V2 V2 2_466 1_455 46.31(5)
Sr1 V2 V2 1_556 1_455 131.917(18)
Sr1 V2 V2 1_456 1_455 48.083(19)
O2 V2 V2 6_566 1_455 90.0
O2 V2 V2 5_566 1_455 90.0
O2 V2 V2 5_565 1_455 90.0
O2 V2 V2 6_565 1_455 90.0
O3 V2 V2 4_556 1_455 109.51(4)
O3 V2 V2 3_466 1_455 70.49(4)
O3 V2 V2 6_566 1_455 70.49(4)
O3 V2 V2 5_566 1_455 109.51(4)
O3 V2 V2 1_455 1_455 20.65(4)
O3 V2 V2 2_565 1_455 159.35(4)
O3 V2 V2 8_475 1_455 20.65(4)
O3 V2 V2 7_655 1_455 159.35(4)
O2 V2 V2 1_455 1_455 57.52(3)
O2 V2 V2 2_465 1_455 57.52(3)
O2 V2 V2 . 1_455 122.48(3)
O2 V2 V2 2_565 1_455 122.48(3)
O3 V2 V2 8_576 1_455 104.67(3)
O3 V2 V2 2_466 1_455 75.33(3)
O3 V2 V2 1_556 1_455 104.67(3)
O3 V2 V2 7_556 1_455 75.33(3)
V1 V2 V2 6_567 1_455 90.0
V1 V2 V2 5_567 1_455 90.0
V2 V2 V2 1_556 1_455 90.0
V2 V2 V2 1_554 1_455 90.0
V2 V2 V2 1_655 1_455 180.0
O1 V2 Sr1 1_556 5_576 75.408(19)
O3 V2 Sr1 7 5_576 138.91(9)
O3 V2 Sr1 2_465 5_576 54.49(9)
O3 V2 Sr1 8_575 5_576 54.49(9)
O3 V2 Sr1 . 5_576 138.91(9)
V1 V2 Sr1 5_566 5_576 172.61(5)
V1 V2 Sr1 6_566 5_576 36.58(3)
Sr1 V2 Sr1 1_455 5_576 99.618(11)
Sr1 V2 Sr1 . 5_576 99.618(11)
V1 V2 Sr1 2_565 5_576 47.883(16)
V1 V2 Sr1 1_455 5_576 130.49(2)
V1 V2 Sr1 2_465 5_576 47.883(16)
V1 V2 Sr1 . 5_576 130.49(2)
O1 V2 Sr1 . 5_576 104.592(19)
O2 V2 Sr1 2_566 5_576 48.77(6)
O2 V2 Sr1 1_456 5_576 115.50(7)
O2 V2 Sr1 1_556 5_576 115.50(7)
O2 V2 Sr1 2_466 5_576 48.77(6)
Sr1 V2 Sr1 1_556 5_576 79.195(16)
Sr1 V2 Sr1 1_456 5_576 79.195(16)
O2 V2 Sr1 6_566 5_576 25.10(7)
O2 V2 Sr1 5_566 5_576 125.71(8)
O2 V2 Sr1 5_565 5_576 153.48(7)
O2 V2 Sr1 6_565 5_576 55.71(7)
O3 V2 Sr1 4_556 5_576 26.93(4)
O3 V2 Sr1 3_466 5_576 158.06(5)
O3 V2 Sr1 6_566 5_576 26.93(4)
O3 V2 Sr1 5_566 5_576 158.06(5)
O3 V2 Sr1 1_455 5_576 110.19(4)
O3 V2 Sr1 2_565 5_576 74.57(4)
O3 V2 Sr1 8_475 5_576 74.57(4)
O3 V2 Sr1 7_655 5_576 110.19(4)
O2 V2 Sr1 1_455 5_576 127.24(5)
O2 V2 Sr1 2_465 5_576 76.01(6)
O2 V2 Sr1 . 5_576 127.24(5)
O2 V2 Sr1 2_565 5_576 76.01(6)
O3 V2 Sr1 8_576 5_576 60.09(4)
O3 V2 Sr1 2_466 5_576 60.09(4)
O3 V2 Sr1 1_556 5_576 91.78(4)
O3 V2 Sr1 7_556 5_576 91.78(4)
V1 V2 Sr1 6_567 5_576 41.567(16)
V1 V2 Sr1 5_567 5_576 109.25(3)
V2 V2 Sr1 1_556 5_576 75.408(19)
V2 V2 Sr1 1_554 5_576 104.592(19)
V2 V2 Sr1 1_655 5_576 90.0
V2 V2 Sr1 1_455 5_576 90.0
O1 V2 Sr1 1_556 5_566 75.408(19)
O3 V2 Sr1 7 5_566 54.49(9)
O3 V2 Sr1 2_465 5_566 138.91(9)
O3 V2 Sr1 8_575 5_566 138.91(9)
O3 V2 Sr1 . 5_566 54.49(9)
V1 V2 Sr1 5_566 5_566 36.58(3)
V1 V2 Sr1 6_566 5_566 172.61(5)
Sr1 V2 Sr1 1_455 5_566 99.618(11)
Sr1 V2 Sr1 . 5_566 99.618(11)
V1 V2 Sr1 2_565 5_566 130.49(2)
V1 V2 Sr1 1_455 5_566 47.883(16)
V1 V2 Sr1 2_465 5_566 130.49(2)
V1 V2 Sr1 . 5_566 47.883(16)
O1 V2 Sr1 . 5_566 104.592(19)
O2 V2 Sr1 2_566 5_566 115.50(7)
O2 V2 Sr1 1_456 5_566 48.77(6)
O2 V2 Sr1 1_556 5_566 48.77(6)
O2 V2 Sr1 2_466 5_566 115.50(7)
Sr1 V2 Sr1 1_556 5_566 79.195(16)
Sr1 V2 Sr1 1_456 5_566 79.195(16)
O2 V2 Sr1 6_566 5_566 125.71(8)
O2 V2 Sr1 5_566 5_566 25.10(7)
O2 V2 Sr1 5_565 5_566 55.71(7)
O2 V2 Sr1 6_565 5_566 153.48(7)
O3 V2 Sr1 4_556 5_566 158.06(5)
O3 V2 Sr1 3_466 5_566 26.93(4)
O3 V2 Sr1 6_566 5_566 158.06(5)
O3 V2 Sr1 5_566 5_566 26.93(4)
O3 V2 Sr1 1_455 5_566 74.57(4)
O3 V2 Sr1 2_565 5_566 110.19(4)
O3 V2 Sr1 8_475 5_566 110.19(4)
O3 V2 Sr1 7_655 5_566 74.57(4)
O2 V2 Sr1 1_455 5_566 76.01(6)
O2 V2 Sr1 2_465 5_566 127.24(5)
O2 V2 Sr1 . 5_566 76.01(6)
O2 V2 Sr1 2_565 5_566 127.24(5)
O3 V2 Sr1 8_576 5_566 91.78(4)
O3 V2 Sr1 2_466 5_566 91.78(4)
O3 V2 Sr1 1_556 5_566 60.09(4)
O3 V2 Sr1 7_556 5_566 60.09(4)
V1 V2 Sr1 6_567 5_566 109.25(3)
V1 V2 Sr1 5_567 5_566 41.567(16)
V2 V2 Sr1 1_556 5_566 75.408(19)
V2 V2 Sr1 1_554 5_566 104.592(19)
V2 V2 Sr1 1_655 5_566 90.0
V2 V2 Sr1 1_455 5_566 90.0
Sr1 V2 Sr1 5_576 5_566 150.82(4)
O1 V2 O1 1_556 1_656 73.01(7)
O3 V2 O1 7 1_656 135.26(9)
O3 V2 O1 2_465 1_656 135.26(9)
O3 V2 O1 8_575 1_656 59.35(9)
O3 V2 O1 . 1_656 59.35(9)
V1 V2 O1 5_566 1_656 96.28(2)
V1 V2 O1 6_566 1_656 96.28(2)
Sr1 V2 O1 1_455 1_656 155.45(7)
Sr1 V2 O1 . 1_656 58.53(7)
V1 V2 O1 2_565 1_656 44.72(2)
V1 V2 O1 1_455 1_656 133.31(3)
V1 V2 O1 2_465 1_656 133.31(3)
V1 V2 O1 . 1_656 44.72(2)
O1 V2 O1 . 1_656 106.99(7)
O2 V2 O1 2_566 1_656 37.51(6)
O2 V2 O1 1_456 1_656 121.87(7)
O2 V2 O1 1_556 1_656 37.51(6)
O2 V2 O1 2_466 1_656 121.87(7)
Sr1 V2 O1 1_556 1_656 31.09(6)
Sr1 V2 O1 1_456 1_656 114.93(7)
O2 V2 O1 6_566 1_656 79.24(4)
O2 V2 O1 5_566 1_656 79.24(4)
O2 V2 O1 5_565 1_656 101.08(4)
O2 V2 O1 6_565 1_656 101.08(4)
O3 V2 O1 4_556 1_656 72.63(4)
O3 V2 O1 3_466 1_656 109.89(4)
O3 V2 O1 6_566 1_656 109.89(4)
O3 V2 O1 5_566 1_656 72.63(4)
O3 V2 O1 1_455 1_656 160.19(5)
O3 V2 O1 2_565 1_656 31.90(7)
O3 V2 O1 8_475 1_656 160.19(5)
O3 V2 O1 7_655 1_656 31.90(7)
O2 V2 O1 1_455 1_656 136.41(6)
O2 V2 O1 2_465 1_656 136.41(6)
O2 V2 O1 . 1_656 72.37(7)
O2 V2 O1 2_565 1_656 72.37(7)
O3 V2 O1 8_576 1_656 59.12(7)
O3 V2 O1 2_466 1_656 88.34(7)
O3 V2 O1 1_556 1_656 59.12(7)
O3 V2 O1 7_556 1_656 88.34(7)
V1 V2 O1 6_567 1_656 75.95(5)
V1 V2 O1 5_567 1_656 75.95(5)
V2 V2 O1 1_556 1_656 73.01(7)
V2 V2 O1 1_554 1_656 106.99(7)
V2 V2 O1 1_655 1_656 16.99(7)
V2 V2 O1 1_455 1_656 163.01(7)
Sr1 V2 O1 5_576 1_656 85.778(18)
Sr1 V2 O1 5_566 1_656 85.778(18)
O1 V2 O1 1_556 1_456 73.01(7)
O3 V2 O1 7 1_456 59.35(9)
O3 V2 O1 2_465 1_456 59.35(9)
O3 V2 O1 8_575 1_456 135.26(9)
O3 V2 O1 . 1_456 135.26(9)
V1 V2 O1 5_566 1_456 96.28(2)
V1 V2 O1 6_566 1_456 96.28(2)
Sr1 V2 O1 1_455 1_456 58.53(7)
Sr1 V2 O1 . 1_456 155.45(7)
V1 V2 O1 2_565 1_456 133.31(3)
V1 V2 O1 1_455 1_456 44.72(2)
V1 V2 O1 2_465 1_456 44.72(2)
V1 V2 O1 . 1_456 133.31(3)
O1 V2 O1 . 1_456 106.99(7)
O2 V2 O1 2_566 1_456 121.87(7)
O2 V2 O1 1_456 1_456 37.51(6)
O2 V2 O1 1_556 1_456 121.87(7)
O2 V2 O1 2_466 1_456 37.51(6)
Sr1 V2 O1 1_556 1_456 114.93(7)
Sr1 V2 O1 1_456 1_456 31.09(6)
O2 V2 O1 6_566 1_456 79.24(4)
O2 V2 O1 5_566 1_456 79.24(4)
O2 V2 O1 5_565 1_456 101.08(4)
O2 V2 O1 6_565 1_456 101.08(4)
O3 V2 O1 4_556 1_456 109.89(4)
O3 V2 O1 3_466 1_456 72.63(4)
O3 V2 O1 6_566 1_456 72.63(4)
O3 V2 O1 5_566 1_456 109.89(4)
O3 V2 O1 1_455 1_456 31.90(7)
O3 V2 O1 2_565 1_456 160.19(5)
O3 V2 O1 8_475 1_456 31.90(7)
O3 V2 O1 7_655 1_456 160.19(5)
O2 V2 O1 1_455 1_456 72.37(7)
O2 V2 O1 2_465 1_456 72.37(7)
O2 V2 O1 . 1_456 136.41(6)
O2 V2 O1 2_565 1_456 136.41(6)
O3 V2 O1 8_576 1_456 88.34(7)
O3 V2 O1 2_466 1_456 59.12(7)
O3 V2 O1 1_556 1_456 88.34(7)
O3 V2 O1 7_556 1_456 59.12(7)
V1 V2 O1 6_567 1_456 75.95(5)
V1 V2 O1 5_567 1_456 75.95(5)
V2 V2 O1 1_556 1_456 73.01(7)
V2 V2 O1 1_554 1_456 106.99(7)
V2 V2 O1 1_655 1_456 163.01(7)
V2 V2 O1 1_455 1_456 16.99(7)
Sr1 V2 O1 5_576 1_456 85.778(18)
Sr1 V2 O1 5_566 1_456 85.778(18)
O1 V2 O1 1_656 1_456 146.02(13)
V2 O1 Sr1 1_554 . 116.69(11)
V2 O1 Sr1 1_554 1_455 116.69(11)
Sr1 O1 Sr1 . 1_455 126.6(2)
V2 O1 V2 1_554 . 180.0
Sr1 O1 V2 . . 63.31(11)
Sr1 O1 V2 1_455 . 63.31(11)
V2 O1 V1 1_554 6_566 132.38(8)
Sr1 O1 V1 . 6_566 72.38(10)
Sr1 O1 V1 1_455 6_566 72.38(10)
V2 O1 V1 . 6_566 47.62(8)
V2 O1 V1 1_554 5_566 132.38(8)
Sr1 O1 V1 . 5_566 72.38(10)
Sr1 O1 V1 1_455 5_566 72.38(10)
V2 O1 V1 . 5_566 47.62(8)
V1 O1 V1 6_566 5_566 95.25(15)
V2 O1 V1 1_554 1_454 67.99(9)
Sr1 O1 V1 . 1_454 140.68(2)
Sr1 O1 V1 1_455 1_454 64.09(2)
V2 O1 V1 . 1_454 112.01(9)
V1 O1 V1 6_566 1_454 136.07(7)
V1 O1 V1 5_566 1_454 77.59(3)
V2 O1 V1 1_554 2_564 67.99(9)
Sr1 O1 V1 . 2_564 64.09(2)
Sr1 O1 V1 1_455 2_564 140.68(2)
V2 O1 V1 . 2_564 112.01(9)
V1 O1 V1 6_566 2_564 77.59(3)
V1 O1 V1 5_566 2_564 136.07(7)
V1 O1 V1 1_454 2_564 135.97(18)
V2 O1 V1 1_554 2_464 67.99(9)
Sr1 O1 V1 . 2_464 140.68(2)
Sr1 O1 V1 1_455 2_464 64.09(2)
V2 O1 V1 . 2_464 112.01(9)
V1 O1 V1 6_566 2_464 77.59(3)
V1 O1 V1 5_566 2_464 136.07(7)
V1 O1 V1 1_454 2_464 78.52(7)
V1 O1 V1 2_564 2_464 85.30(7)
V2 O1 V1 1_554 1_554 67.99(9)
Sr1 O1 V1 . 1_554 64.09(2)
Sr1 O1 V1 1_455 1_554 140.68(2)
V2 O1 V1 . 1_554 112.01(9)
V1 O1 V1 6_566 1_554 136.07(7)
V1 O1 V1 5_566 1_554 77.59(3)
V1 O1 V1 1_454 1_554 85.30(7)
V1 O1 V1 2_564 1_554 78.52(7)
V1 O1 V1 2_464 1_554 135.97(18)
V2 O1 V1 1_554 5_565 45.50(7)
Sr1 O1 V1 . 5_565 108.35(5)
Sr1 O1 V1 1_455 5_565 108.35(5)
V2 O1 V1 . 5_565 134.50(7)
V1 O1 V1 6_566 5_565 177.87(14)
V1 O1 V1 5_566 5_565 86.88(3)
V1 O1 V1 1_454 5_565 44.43(4)
V1 O1 V1 2_564 5_565 100.87(12)
V1 O1 V1 2_464 5_565 100.87(12)
V1 O1 V1 1_554 5_565 44.43(4)
V2 O1 V1 1_554 6_565 45.50(7)
Sr1 O1 V1 . 6_565 108.35(5)
Sr1 O1 V1 1_455 6_565 108.35(5)
V2 O1 V1 . 6_565 134.50(7)
V1 O1 V1 6_566 6_565 86.88(3)
V1 O1 V1 5_566 6_565 177.87(14)
V1 O1 V1 1_454 6_565 100.87(12)
V1 O1 V1 2_564 6_565 44.43(4)
V1 O1 V1 2_464 6_565 44.43(4)
V1 O1 V1 1_554 6_565 100.87(12)
V1 O1 V1 5_565 6_565 90.99(14)
V1 O2 Sr1 1_554 . 130.5(3)
V1 O2 V1 1_554 5_666 128.22(11)
Sr1 O2 V1 . 5_666 80.02(10)
V1 O2 V1 1_554 5_566 128.22(11)
Sr1 O2 V1 . 5_566 80.02(10)
V1 O2 V1 5_666 5_566 93.06(11)
V1 O2 V1 1_554 . 163.9(2)
Sr1 O2 V1 . . 65.58(11)
V1 O2 V1 5_666 . 47.32(6)
V1 O2 V1 5_566 . 47.32(6)
V1 O2 V2 1_554 1_654 70.42(12)
Sr1 O2 V2 . 1_654 74.39(10)
V1 O2 V2 5_666 1_654 84.19(4)
V1 O2 V2 5_566 1_654 154.36(15)
V1 O2 V2 . 1_654 119.99(10)
V1 O2 V2 1_554 1_554 70.42(12)
Sr1 O2 V2 . 1_554 74.39(10)
V1 O2 V2 5_666 1_554 154.36(15)
V1 O2 V2 5_566 1_554 84.19(4)
V1 O2 V2 . 1_554 119.99(10)
V2 O2 V2 1_654 1_554 87.39(10)
V1 O2 V1 1_554 5_565 42.05(5)
Sr1 O2 V1 . 5_565 119.67(11)
V1 O2 V1 5_666 5_565 160.12(15)
V1 O2 V1 5_566 5_565 88.20(3)
V1 O2 V1 . 5_565 135.14(6)
V2 O2 V1 1_654 5_565 102.95(11)
V2 O2 V1 1_554 5_565 45.49(4)
V1 O2 V1 1_554 5_665 42.05(5)
Sr1 O2 V1 . 5_665 119.67(11)
V1 O2 V1 5_666 5_665 88.20(3)
V1 O2 V1 5_566 5_665 160.12(15)
V1 O2 V1 . 5_665 135.14(6)
V2 O2 V1 1_654 5_665 45.49(4)
V2 O2 V1 1_554 5_665 102.95(11)
V1 O2 V1 5_565 5_665 84.07(10)
V1 O2 V2 1_554 5_566 118.4(2)
Sr1 O2 V2 . 5_566 111.02(15)
V1 O2 V2 5_666 5_566 55.99(7)
V1 O2 V2 5_566 5_566 55.99(7)
V1 O2 V2 . 5_566 45.44(6)
V2 O2 V2 1_654 5_566 136.30(5)
V2 O2 V2 1_554 5_566 136.30(5)
V1 O2 V2 5_565 5_566 109.83(9)
V1 O2 V2 5_665 5_566 109.83(9)
V1 O2 V2 1_554 5_565 37.63(13)
Sr1 O2 V2 . 5_565 168.17(18)
V1 O2 V2 5_666 5_565 107.83(10)
V1 O2 V2 5_566 5_565 107.83(10)
V1 O2 V2 . 5_565 126.25(13)
V2 O2 V2 1_654 5_565 97.22(9)
V2 O2 V2 1_554 5_565 97.22(9)
V1 O2 V2 5_565 5_565 53.27(6)
V1 O2 V2 5_665 5_565 53.27(6)
V2 O2 V2 5_566 5_565 80.81(9)
V1 O2 V1 1_554 2_564 82.35(18)
Sr1 O2 V1 . 2_564 48.19(9)
V1 O2 V1 5_666 2_564 112.37(9)
V1 O2 V1 5_566 2_564 112.37(9)
V1 O2 V1 . 2_564 113.77(11)
V2 O2 V1 1_654 2_564 47.19(5)
V2 O2 V1 1_554 2_564 47.19(5)
V1 O2 V1 5_565 2_564 85.26(8)
V1 O2 V1 5_665 2_564 85.26(8)
V2 O2 V1 5_566 2_564 159.21(12)
V2 O2 V1 5_565 2_564 119.98(11)
V1 O3 V1 5_566 . 97.94(13)
V1 O3 V2 5_566 . 99.93(13)
V1 O3 V2 . . 134.13(16)
V1 O3 Sr1 5_566 . 125.94(14)
V1 O3 Sr1 . . 101.17(12)
V2 O3 Sr1 . . 101.68(12)
V1 O3 V1 5_566 1_455 40.92(7)
V1 O3 V1 . 1_455 115.45(12)
V2 O3 V1 . 1_455 60.98(8)
Sr1 O3 V1 . 1_455 141.57(10)
V1 O3 V2 5_566 5_566 60.76(8)
V1 O3 V2 . 5_566 42.43(7)
V2 O3 V2 . 5_566 152.32(13)
Sr1 O3 V2 . 5_566 105.79(9)
V1 O3 V2 1_455 5_566 94.42(6)
V1 O3 V1 5_566 2_565 158.98(13)
V1 O3 V1 . 2_565 101.63(11)
V2 O3 V1 . 2_565 60.59(8)
Sr1 O3 V1 . 2_565 57.29(6)
V1 O3 V1 1_455 2_565 121.41(7)
V2 O3 V1 5_566 2_565 140.26(8)
V1 O3 V1 5_566 5_666 109.60(11)
V1 O3 V1 . 5_666 36.21(7)
V2 O3 V1 . 5_666 149.67(12)
Sr1 O3 V1 . 5_666 66.49(6)
V1 O3 V1 1_455 5_666 144.59(8)
V2 O3 V1 5_566 5_666 50.72(4)
V1 O3 V1 2_565 5_666 90.85(6)
V1 O3 V2 5_566 1_655 150.27(12)
V1 O3 V2 . 1_655 56.68(8)
V2 O3 V2 . 1_655 108.99(11)
Sr1 O3 V2 . 1_655 55.09(6)
V1 O3 V2 1_455 1_655 159.22(8)
V2 O3 V2 5_566 1_655 89.74(6)
V1 O3 V2 2_565 1_655 50.63(3)
V1 O3 V2 5_666 1_655 40.93(3)
V1 O3 V1 5_566 6_566 119.10(11)
V1 O3 V1 . 6_566 141.89(12)
V2 O3 V1 . 6_566 36.39(7)
Sr1 O3 V1 . 6_566 65.37(6)
V1 O3 V1 1_455 6_566 90.22(6)
V2 O3 V1 5_566 6_566 169.62(9)
V1 O3 V1 2_565 6_566 40.51(3)
V1 O3 V1 5_666 6_566 125.19(7)
V2 O3 V1 1_655 6_566 89.18(6)
V1 O3 V1 5_566 1_554 78.65(9)
V1 O3 V1 . 1_554 93.33(10)
V2 O3 V1 . 1_554 131.48(12)
Sr1 O3 V1 . 1_554 50.32(5)
V1 O3 V1 1_455 1_554 113.34(7)
V2 O3 V1 5_566 1_554 67.65(5)
V1 O3 V1 2_565 1_554 107.59(7)
V1 O3 V1 5_666 1_554 63.59(4)
V2 O3 V1 1_655 1_554 87.06(6)
V1 O3 V1 6_566 1_554 101.98(6)
V1 O3 V2 5_566 1_554 79.86(9)
V1 O3 V2 . 1_554 136.62(12)
V2 O3 V2 . 1_554 88.17(10)
Sr1 O3 V2 . 1_554 52.22(5)
V1 O3 V2 1_455 1_554 91.18(6)
V2 O3 V2 5_566 1_554 105.98(6)
V1 O3 V2 2_565 1_554 91.00(6)
V1 O3 V2 5_666 1_554 103.37(6)
V2 O3 V2 1_655 1_554 107.24(6)
V1 O3 V2 6_566 1_554 64.58(4)
V1 O3 V2 1_554 1_554 43.48(3)

loop_
_geom_bond_atom_site_label_1
_geom_bond_atom_site_label_2
_geom_bond_site_symmetry_2
_geom_bond_distance
Sr1 O2 . 2.474(5)
Sr1 O2 2_565 2.474(5)
Sr1 O3 2_565 2.562(3)
Sr1 O3 . 2.562(3)
Sr1 O3 8_575 2.562(3)
Sr1 O3 7_655 2.562(3)
Sr1 O1 . 2.963(3)
Sr1 O1 1_655 2.963(3)
Sr1 V1 2_565 3.5161(14)
Sr1 V1 . 3.5161(14)
Sr1 V2 1_655 3.5376(13)
Sr1 V2 . 3.5376(13)
V1 O2 1_556 1.617(5)
V1 O3 5_566 1.960(3)
V1 O3 3_566 1.960(3)
V1 O3 7_655 1.962(3)
V1 O3 . 1.962(3)
V1 V1 5_566 2.9588(10)
V1 V1 5_666 2.9588(10)
V1 V2 5_566 3.0131(14)
V1 V2 1_655 3.6263(9)
V1 V2 . 3.6263(9)
V1 O2 5_666 3.648(3)
V1 O2 5_566 3.648(3)
V1 O2 . 3.723(5)
V1 Sr1 1_556 3.7328(13)
V1 O1 5_566 3.782(4)
V1 O1 1_656 3.908(3)
V1 O1 1_556 3.908(3)
V1 O1 5_565 3.917(5)
V1 O2 5_565 3.954(4)
V1 O2 5_665 3.954(4)
V1 Sr1 5_566 4.0373(10)
V1 Sr1 5_666 4.0373(10)
V1 O3 1_655 4.147(3)
V1 O3 7 4.147(3)
V1 O3 2_565 4.162(3)
V1 O3 8_575 4.162(3)
V1 O3 3_466 4.306(3)
V1 O3 5_666 4.306(3)
V1 O3 4_546 4.366(3)
V1 O3 6_656 4.366(3)
V1 O3 7_656 4.805(3)
V1 O3 1_556 4.805(3)
V1 V1 5_667 4.8193(19)
V1 V1 5_567 4.8193(19)
V1 O2 2_566 4.895(5)
V1 V1 2_565 4.946(2)
V1 V2 5_567 5.0171(18)
V1 O3 3_567 5.207(3)
V1 O3 5_567 5.207(3)
V1 O1 . 5.272(5)
V1 O1 1_655 5.272(5)
V1 V1 1_556 5.2952(9)
V1 V1 1_554 5.2952(9)
V1 V1 1_455 5.2954(8)
V1 V1 1_655 5.2954(8)
V1 O3 8_675 5.538(3)
V1 O3 2_465 5.538(3)
V1 O2 1_656 5.5368(16)
V1 O2 1_456 5.5368(16)
V2 O1 1_556 1.618(7)
V2 O3 7 1.975(3)
V2 O3 2_465 1.975(3)
V2 O3 8_575 1.975(3)
V2 O3 . 1.975(3)
V2 V1 5_566 3.0131(14)
V2 V1 6_566 3.0131(14)
V2 Sr1 1_455 3.5376(13)
V2 V1 2_565 3.6263(9)
V2 V1 1_455 3.6263(9)
V2 V1 2_465 3.6263(9)
V2 O1 . 3.677(7)
V2 O2 2_566 3.833(4)
V2 O2 1_456 3.833(4)
V2 O2 1_556 3.833(4)
V2 O2 2_466 3.833(4)
V2 Sr1 1_556 3.9633(14)
V2 Sr1 1_456 3.9633(14)
V2 O2 6_566 4.041(5)
V2 O2 5_566 4.041(5)
V2 O2 5_565 4.127(5)
V2 O2 6_565 4.127(5)
V2 O3 4_556 4.155(3)
V2 O3 3_466 4.155(3)
V2 O3 6_566 4.155(3)
V2 O3 5_566 4.155(3)
V2 O3 1_455 4.313(3)
V2 O3 2_565 4.313(3)
V2 O3 8_475 4.313(3)
V2 O3 7_655 4.313(3)
V2 O2 1_455 4.931(4)
V2 O2 2_465 4.931(4)
V2 O2 . 4.931(4)
V2 O2 2_565 4.931(4)
V2 O3 8_576 4.976(3)
V2 O3 2_466 4.976(3)
V2 O3 1_556 4.976(3)
V2 O3 7_556 4.976(3)
V2 V1 6_567 5.0171(18)
V2 V1 5_567 5.0171(18)
V2 V2 1_556 5.2952(9)
V2 V2 1_554 5.2952(9)
V2 V2 1_655 5.2954(8)
V2 V2 1_455 5.2954(8)
V2 Sr1 5_576 5.4427(12)
V2 Sr1 5_566 5.4427(12)
V2 O1 1_656 5.537(2)
V2 O1 1_456 5.537(2)
O1 V2 1_554 1.618(7)
O1 Sr1 1_455 2.963(3)
O1 V1 6_566 3.782(4)
O1 V1 5_566 3.782(4)
O1 V1 1_454 3.908(3)
O1 V1 2_564 3.908(3)
O1 V1 2_464 3.908(3)
O1 V1 1_554 3.908(3)
O1 V1 5_565 3.917(5)
O1 V1 6_565 3.917(5)
O2 V1 1_554 1.617(5)
O2 V1 5_666 3.648(3)
O2 V1 5_566 3.648(3)
O2 V2 1_654 3.833(4)
O2 V2 1_554 3.833(4)
O2 V1 5_565 3.954(4)
O2 V1 5_665 3.954(4)
O2 V2 5_566 4.041(5)
O2 V2 5_565 4.127(5)
O2 V1 2_564 4.895(5)
O3 V1 5_566 1.960(3)
O3 V1 1_455 4.147(3)
O3 V2 5_566 4.155(3)
O3 V1 2_565 4.162(3)
O3 V1 5_666 4.306(3)
O3 V2 1_655 4.313(3)
O3 V1 6_566 4.366(3)
O3 V1 1_554 4.805(3)
O3 V2 1_554 4.976(3)
